data_4315846
loop_
_publ_author_name
'Karunesh Keshav'
'Nem Singh'
'Anil J. Elias'

_publ_contact_author_address
;DEPARTMENT OF CHEMISTRY
INDIAN INSTITUTE OF TECHNOLOGY DELHI
HAUZ KHAS, NEW DELHI 110016
INDIA
;
_publ_contact_author_email elias@chemistry.iitd.ac.in
_publ_contact_author_fax +91-11-2658????
_publ_contact_author_name 'Dr.Anil J. Elias'
_publ_contact_author_phone +91-11-2659????
_publ_section_title
;
 Synthesis and Reactions of Ethynylferrocene-Derived Fluoro- and
 Chlorocyclotriphosphazenes
;
_journal_name_full 'Inorganic Chemistry'
_journal_page_first 5753
_journal_page_last 5765
_journal_paper_doi 10.1021/ic100703h
_journal_volume 49
_journal_year 2010
_chemical_formula_moiety 'C29 H23 Co F10 Fe2 N6 P6'
_chemical_formula_sum 'C29 H23 Co F10 Fe2 N6 P6'
_chemical_formula_weight 1001.98
_chemical_name_systematic
; 
 ? 
;
_space_group_IT_number 2
_symmetry_cell_setting triclinic
_symmetry_space_group_name_Hall '-P 1'
_symmetry_space_group_name_H-M 'P -1'
_atom_sites_solution_hydrogens geom
_atom_sites_solution_primary direct
_atom_sites_solution_secondary difmap
_audit_creation_method SHELXL-97
_cell_angle_alpha 106.796(3)
_cell_angle_beta 95.080(3)
_cell_angle_gamma 90.957(3)
_cell_formula_units_Z 4
_cell_length_a 13.050(2)
_cell_length_b 13.242(2)
_cell_length_c 21.410(3)
_cell_measurement_temperature 293(2)
_cell_volume 3524.6(9)
_computing_cell_refinement 'Bruker SMART'
_computing_data_collection 'Bruker SMART'
_computing_data_reduction 'Bruker SAINT'
_computing_molecular_graphics 'Bruker SHELXTL'
_computing_publication_material 'Bruker SHELXTL'
_computing_structure_refinement 'SHELXL-97 (Sheldrick, 1997)'
_computing_structure_solution 'SHELXS-97 (Sheldrick, 1990)'
_diffrn_ambient_temperature 293(2)
_diffrn_measured_fraction_theta_full 0.988
_diffrn_measured_fraction_theta_max 0.988
_diffrn_measurement_device_type 'CCD area detector'
_diffrn_measurement_method 'phi and omega scans'
_diffrn_radiation_monochromator graphite
_diffrn_radiation_source 'fine-focus sealed tube'
_diffrn_radiation_type MoK\a
_diffrn_radiation_wavelength 0.71073
_diffrn_reflns_av_R_equivalents 0.0464
_diffrn_reflns_av_sigmaI/netI 0.0677
_diffrn_reflns_limit_h_max 15
_diffrn_reflns_limit_h_min -15
_diffrn_reflns_limit_k_max 16
_diffrn_reflns_limit_k_min -16
_diffrn_reflns_limit_l_max 25
_diffrn_reflns_limit_l_min -25
_diffrn_reflns_number 30868
_diffrn_reflns_theta_full 25.50
_diffrn_reflns_theta_max 25.50
_diffrn_reflns_theta_min 1.57
_exptl_absorpt_coefficient_mu 1.638
_exptl_absorpt_correction_type none
_exptl_crystal_colour red
_exptl_crystal_density_diffrn 1.888
_exptl_crystal_density_method 'not measured'
_exptl_crystal_description block
_exptl_crystal_F_000 1992.0
_exptl_crystal_size_max 0.158
_exptl_crystal_size_mid 0.095
_exptl_crystal_size_min 0.076
_refine_diff_density_max 0.781
_refine_diff_density_min -0.532
_refine_diff_density_rms 0.163
_refine_ls_extinction_method none
_refine_ls_goodness_of_fit_ref 1.265
_refine_ls_hydrogen_treatment constr
_refine_ls_matrix_type full
_refine_ls_number_parameters 973
_refine_ls_number_reflns 12942
_refine_ls_number_restraints 0
_refine_ls_restrained_S_all 1.265
_refine_ls_R_factor_all 0.1040
_refine_ls_R_factor_gt 0.0844
_refine_ls_shift/su_max 0.001
_refine_ls_shift/su_mean 0.000
_refine_ls_structure_factor_coef Fsqd
_refine_ls_weighting_details 'calc w=1/[\s^2^(Fo^2^)+(0.0697P)^2^+5.2630P] where P=(Fo^2^+2Fc^2^)/3'
_refine_ls_weighting_scheme calc
_refine_ls_wR_factor_gt 0.1719
_refine_ls_wR_factor_ref 0.1830
_reflns_number_gt 10880
_reflns_number_total 12942
_reflns_threshold_expression >2sigma(I)
_cod_data_source_file ic100703h_si_002_06.cif
_cod_data_source_block 6
_cod_depositor_comments
;
The following automatic conversions were performed:

'_symmetry_cell_setting' value 'Triclinic' changed to 'triclinic'
according to the built-in table from CIF Core dictionary named
'cif_core.dic' version 2.4.1 from 2010-06-29.

Automatic conversion script
Id: cif_fix_values 1646 2011-03-28 12:23:43Z adriana 
;
_cod_original_cell_volume 3524.7(10)
_cod_original_sg_symbol_Hall -P1
_cod_database_code 4315846

loop_
_symmetry_equiv_pos_as_xyz
'x, y, z'
'-x, -y, -z'

loop_
_atom_site_label
_atom_site_type_symbol
_atom_site_fract_x
_atom_site_fract_y
_atom_site_fract_z
_atom_site_U_iso_or_equiv
_atom_site_adp_type
_atom_site_occupancy
_atom_site_symmetry_multiplicity
_atom_site_calc_flag
_atom_site_refinement_flags
_atom_site_disorder_assembly
_atom_site_disorder_group
Co1 Co 0.56363(7) 0.29776(7) 0.27873(4) 0.0268(2) Uani 1 1 d . . .
Co2 Co 0.86011(7) 0.79680(7) 0.28329(4) 0.0292(2) Uani 1 1 d . . .
Fe1 Fe 0.46479(8) 0.43719(7) 0.11646(5) 0.0314(3) Uani 1 1 d . . .
Fe2 Fe 0.41922(7) -0.04276(7) 0.11596(5) 0.0283(2) Uani 1 1 d . . .
Fe3 Fe 0.96588(7) 0.46961(7) 0.12053(5) 0.0294(2) Uani 1 1 d . . .
Fe4 Fe 0.91532(10) 0.95567(8) 0.13124(5) 0.0444(3) Uani 1 1 d . . .
P1 P 0.42777(14) 0.14857(13) 0.34184(8) 0.0265(4) Uani 1 1 d . . .
P2 P 0.57132(16) 0.08588(16) 0.42243(10) 0.0406(5) Uani 1 1 d . . .
P3 P 0.45400(15) 0.25068(15) 0.47344(9) 0.0359(4) Uani 1 1 d . . .
P4 P 0.31934(13) 0.38603(13) 0.29724(8) 0.0264(4) Uani 1 1 d . . .
P5 P 0.14286(15) 0.33373(16) 0.34393(11) 0.0428(5) Uani 1 1 d . . .
P6 P 0.27718(16) 0.48501(15) 0.42212(9) 0.0387(5) Uani 1 1 d . . .
P7 P 1.11490(13) 0.88992(14) 0.30223(9) 0.0278(4) Uani 1 1 d . . .
P8 P 1.20163(18) 0.98158(18) 0.42641(10) 0.0471(5) Uani 1 1 d . . .
P9 P 1.30370(16) 0.83245(18) 0.34411(14) 0.0552(6) Uani 1 1 d . . .
P10 P 1.01543(14) 0.64910(14) 0.34299(8) 0.0281(4) Uani 1 1 d . . .
P11 P 1.03405(15) 0.74652(16) 0.47502(9) 0.0372(5) Uani 1 1 d . . .
P12 P 0.89861(17) 0.57931(16) 0.42358(10) 0.0421(5) Uani 1 1 d . . .
F1 F 0.3288(3) 0.0768(3) 0.3142(2) 0.0416(10) Uani 1 1 d . . .
F2 F 0.6869(4) 0.1045(4) 0.4214(3) 0.0668(14) Uani 1 1 d . . .
F3 F 0.5736(4) -0.0203(4) 0.4352(2) 0.0684(15) Uani 1 1 d . . .
F4 F 0.3757(4) 0.2584(4) 0.5225(2) 0.0580(13) Uani 1 1 d . . .
F5 F 0.5022(4) 0.3614(4) 0.5013(2) 0.0612(13) Uani 1 1 d . . .
F6 F 0.3107(3) 0.4532(3) 0.24901(19) 0.0427(11) Uani 1 1 d . . .
F7 F 0.1264(4) 0.2282(4) 0.3572(3) 0.0756(17) Uani 1 1 d . . .
F8 F 0.0325(3) 0.3469(4) 0.3182(3) 0.0706(15) Uani 1 1 d . . .
F9 F 0.3347(4) 0.4759(4) 0.4848(2) 0.0628(14) Uani 1 1 d . . .
F10 F 0.2580(4) 0.6019(3) 0.4462(2) 0.0595(13) Uani 1 1 d . . .
F11 F 1.1119(3) 0.9606(3) 0.2561(2) 0.0458(11) Uani 1 1 d . . .
F12 F 1.4052(4) 0.8467(4) 0.3170(3) 0.0842(18) Uani 1 1 d . . .
F13 F 1.3218(5) 0.7251(5) 0.3538(4) 0.098(2) Uani 1 1 d . . .
F14 F 1.2350(4) 1.0983(4) 0.4525(2) 0.0710(15) Uani 1 1 d . . .
F15 F 1.1657(5) 0.9677(4) 0.4890(2) 0.0776(17) Uani 1 1 d . . .
F16 F 1.1046(3) 0.5798(3) 0.3146(2) 0.0442(11) Uani 1 1 d . . .
F17 F 0.9959(4) 0.8560(4) 0.5057(3) 0.0678(15) Uani 1 1 d . . .
F18 F 1.1295(4) 0.7535(4) 0.5228(2) 0.0596(13) Uani 1 1 d . . .
F19 F 0.9003(5) 0.4724(4) 0.4351(2) 0.0710(16) Uani 1 1 d . . .
F20 F 0.7827(4) 0.5941(4) 0.4241(2) 0.0667(15) Uani 1 1 d . . .
N1 N 0.5164(5) 0.0739(4) 0.3531(3) 0.0380(15) Uani 1 1 d . . .
N2 N 0.5361(5) 0.1703(6) 0.4827(3) 0.0520(18) Uani 1 1 d . . .
N3 N 0.3998(4) 0.2388(4) 0.4040(3) 0.0324(13) Uani 1 1 d . . .
N4 N 0.2131(4) 0.3206(5) 0.2870(3) 0.0358(14) Uani 1 1 d . . .
N5 N 0.1724(5) 0.4214(6) 0.4097(3) 0.0513(18) Uani 1 1 d . . .
N6 N 0.3515(4) 0.4649(4) 0.3674(3) 0.0340(14) Uani 1 1 d . . .
N7 N 1.1094(4) 0.9657(4) 0.3733(3) 0.0363(14) Uani 1 1 d . . .
N8 N 1.2987(6) 0.9174(6) 0.4119(4) 0.061(2) Uani 1 1 d . . .
N9 N 1.2139(5) 0.8229(5) 0.2898(3) 0.0440(16) Uani 1 1 d . . .
N10 N 1.0656(4) 0.7378(4) 0.4055(3) 0.0332(13) Uani 1 1 d . . .
N11 N 0.9547(5) 0.6632(5) 0.4837(3) 0.0506(18) Uani 1 1 d . . .
N12 N 0.9297(5) 0.5714(4) 0.3543(3) 0.0385(15) Uani 1 1 d . . .
C1 C 0.6276(7) 0.4339(9) 0.3422(6) 0.085(4) Uani 1 1 d . . .
H1 H 0.5917 0.4966 0.3643 0.102 Uiso 1 1 calc R . .
C2 C 0.6692(6) 0.4132(6) 0.2810(5) 0.054(2) Uani 1 1 d . . .
H2 H 0.6664 0.4590 0.2523 0.065 Uiso 1 1 calc R . .
C3 C 0.7173(6) 0.3182(7) 0.2701(4) 0.050(2) Uani 1 1 d . . .
H3 H 0.7528 0.2843 0.2315 0.060 Uiso 1 1 calc R . .
C4 C 0.7065(6) 0.2789(8) 0.3217(5) 0.059(3) Uani 1 1 d . . .
H4 H 0.7329 0.2123 0.3263 0.071 Uiso 1 1 calc R . .
C5 C 0.6532(8) 0.3486(11) 0.3659(4) 0.077(4) Uani 1 1 d . . .
H5 H 0.6353 0.3400 0.4077 0.092 Uiso 1 1 calc R . .
C6 C 0.4477(5) 0.2014(5) 0.2773(3) 0.0246(14) Uani 1 1 d . . .
C7 C 0.4140(5) 0.2993(5) 0.2638(3) 0.0223(13) Uani 1 1 d . . .
C8 C 0.4579(5) 0.2666(5) 0.2015(3) 0.0216(13) Uani 1 1 d . . .
C9 C 0.4900(5) 0.1687(5) 0.2145(3) 0.0247(14) Uani 1 1 d . . .
C10 C 0.4519(5) 0.2973(5) 0.1404(3) 0.0252(14) Uani 1 1 d . . .
C11 C 0.5358(6) 0.2981(5) 0.1021(3) 0.0359(17) Uani 1 1 d . . .
H11 H 0.6083 0.2893 0.1149 0.043 Uiso 1 1 calc R . .
C12 C 0.4946(7) 0.3113(5) 0.0413(4) 0.046(2) Uani 1 1 d . . .
H12 H 0.5340 0.3134 0.0047 0.055 Uiso 1 1 calc R . .
C13 C 0.3873(7) 0.3211(6) 0.0428(4) 0.046(2) Uani 1 1 d . . .
H13 H 0.3392 0.3316 0.0075 0.056 Uiso 1 1 calc R . .
C14 C 0.3610(6) 0.3121(5) 0.1037(3) 0.0367(17) Uani 1 1 d . . .
H14 H 0.2917 0.3169 0.1183 0.044 Uiso 1 1 calc R . .
C15 C 0.4891(7) 0.5654(6) 0.1972(4) 0.045(2) Uani 1 1 d . . .
H15 H 0.4946 0.5632 0.2428 0.054 Uiso 1 1 calc R . .
C16 C 0.3979(7) 0.5743(6) 0.1605(4) 0.050(2) Uani 1 1 d . . .
H16 H 0.3290 0.5807 0.1757 0.059 Uiso 1 1 calc R . .
C17 C 0.4230(7) 0.5737(6) 0.0975(5) 0.053(2) Uani 1 1 d . . .
H17 H 0.3745 0.5797 0.0612 0.064 Uiso 1 1 calc R . .
C18 C 0.5313(7) 0.5633(6) 0.0964(4) 0.054(2) Uani 1 1 d . . .
H18 H 0.5709 0.5607 0.0592 0.065 Uiso 1 1 calc R . .
C19 C 0.5712(7) 0.5579(6) 0.1585(4) 0.050(2) Uani 1 1 d . . .
H19 H 0.6437 0.5506 0.1723 0.060 Uiso 1 1 calc R . .
C20 C 0.5243(5) 0.0697(5) 0.1736(3) 0.0259(14) Uani 1 1 d . . .
C21 C 0.5417(5) 0.0461(5) 0.1060(3) 0.0342(16) Uani 1 1 d . . .
H21 H 0.5402 0.0967 0.0804 0.041 Uiso 1 1 calc R . .
C22 C 0.5623(5) -0.0623(6) 0.0824(4) 0.0415(19) Uani 1 1 d . . .
H22 H 0.5768 -0.0997 0.0376 0.050 Uiso 1 1 calc R . .
C23 C 0.5562(6) -0.1068(6) 0.1334(4) 0.0404(18) Uani 1 1 d . . .
H23 H 0.5656 -0.1813 0.1304 0.048 Uiso 1 1 calc R . .
C24 C 0.5324(5) -0.0273(5) 0.1903(3) 0.0309(15) Uani 1 1 d . . .
H24 H 0.5240 -0.0370 0.2333 0.037 Uiso 1 1 calc R . .
C25 C 0.2793(6) 0.0139(9) 0.1331(6) 0.079(4) Uani 1 1 d . . .
H25 H 0.2649 0.0823 0.1631 0.095 Uiso 1 1 calc R . .
C26 C 0.2919(7) -0.0070(10) 0.0657(6) 0.076(3) Uani 1 1 d . . .
H26 H 0.2887 0.0440 0.0404 0.092 Uiso 1 1 calc R . .
C27 C 0.3087(7) -0.1141(9) 0.0423(5) 0.065(3) Uani 1 1 d . . .
H27 H 0.3206 -0.1523 -0.0028 0.078 Uiso 1 1 calc R . .
C28 C 0.3048(7) -0.1574(8) 0.0933(6) 0.071(3) Uani 1 1 d . . .
H28 H 0.3135 -0.2318 0.0907 0.086 Uiso 1 1 calc R . .
C29 C 0.2862(7) -0.0794(11) 0.1480(5) 0.075(3) Uani 1 1 d . . .
H29 H 0.2793 -0.0887 0.1912 0.090 Uiso 1 1 calc R . .
C30 C 0.7969(8) 0.8390(10) 0.3699(5) 0.071(3) Uani 1 1 d . . .
H30 H 0.8281 0.8307 0.4114 0.085 Uiso 1 1 calc R . .
C31 C 0.7319(7) 0.7664(8) 0.3244(5) 0.064(3) Uani 1 1 d . . .
H31 H 0.7090 0.6974 0.3277 0.077 Uiso 1 1 calc R . .
C32 C 0.7032(6) 0.8079(8) 0.2734(5) 0.059(2) Uani 1 1 d . . .
H32 H 0.6568 0.7733 0.2342 0.071 Uiso 1 1 calc R . .
C33 C 0.7530(7) 0.9069(7) 0.2871(5) 0.058(3) Uani 1 1 d . . .
H33 H 0.7467 0.9543 0.2595 0.069 Uiso 1 1 calc R . .
C34 C 0.8111(7) 0.9280(8) 0.3475(6) 0.076(4) Uani 1 1 d . . .
H34 H 0.8523 0.9927 0.3704 0.092 Uiso 1 1 calc R . .
C35 C 1.0062(5) 0.8052(5) 0.2691(3) 0.0245(14) Uani 1 1 d . . .
C36 C 0.9754(5) 0.7039(5) 0.2806(3) 0.0248(14) Uani 1 1 d . . .
C37 C 0.9137(5) 0.6725(5) 0.2171(3) 0.0246(14) Uani 1 1 d . . .
C38 C 0.9430(5) 0.7733(5) 0.2061(3) 0.0223(13) Uani 1 1 d . . .
C39 C 0.8694(5) 0.5730(5) 0.1733(3) 0.0261(14) Uani 1 1 d . . .
C40 C 0.8646(5) 0.4745(5) 0.1885(3) 0.0318(16) Uani 1 1 d . . .
H40 H 0.8805 0.4642 0.2318 0.038 Uiso 1 1 calc R . .
C41 C 0.8326(6) 0.3951(6) 0.1296(4) 0.045(2) Uani 1 1 d . . .
H41 H 0.8231 0.3196 0.1249 0.054 Uiso 1 1 calc R . .
C42 C 0.8163(5) 0.4425(6) 0.0789(4) 0.0408(18) Uani 1 1 d . . .
H42 H 0.7947 0.4052 0.0329 0.049 Uiso 1 1 calc R . .
C43 C 0.8397(5) 0.5506(5) 0.1041(3) 0.0330(16) Uani 1 1 d . . .
H43 H 0.8360 0.6023 0.0793 0.040 Uiso 1 1 calc R . .
C44 C 1.1123(6) 0.5328(8) 0.1512(5) 0.055(2) Uani 1 1 d . . .
H44 H 1.1317 0.5991 0.1855 0.066 Uiso 1 1 calc R . .
C45 C 1.1028(6) 0.4327(8) 0.1602(4) 0.053(2) Uani 1 1 d . . .
H45 H 1.1147 0.4161 0.2019 0.064 Uiso 1 1 calc R . .
C46 C 1.0759(7) 0.3607(7) 0.0993(4) 0.056(2) Uani 1 1 d . . .
H46 H 1.0647 0.2844 0.0908 0.067 Uiso 1 1 calc R . .
C47 C 1.0685(7) 0.4144(8) 0.0518(4) 0.058(3) Uani 1 1 d . . .
H47 H 1.0521 0.3836 0.0044 0.070 Uiso 1 1 calc R . .
C48 C 1.0910(6) 0.5211(8) 0.0856(5) 0.057(2) Uani 1 1 d . . .
H48 H 1.0916 0.5787 0.0653 0.068 Uiso 1 1 calc R . .
C49 C 0.9312(5) 0.8097(5) 0.1484(3) 0.0311(15) Uani 1 1 d . . .
C50 C 0.8369(6) 0.8131(6) 0.1088(4) 0.0433(19) Uani 1 1 d . . .
H50 H 0.7672 0.8010 0.1195 0.052 Uiso 1 1 calc R . .
C51 C 0.8629(8) 0.8367(7) 0.0512(4) 0.056(2) Uani 1 1 d . . .
H51 H 0.8143 0.8428 0.0150 0.067 Uiso 1 1 calc R . .
C52 C 0.9701(8) 0.8479(7) 0.0548(4) 0.058(2) Uani 1 1 d . . .
H52 H 1.0092 0.8644 0.0217 0.070 Uiso 1 1 calc R . .
C53 C 1.0129(6) 0.8320(6) 0.1132(3) 0.0409(18) Uani 1 1 d . . .
H53 H 1.0865 0.8367 0.1281 0.049 Uiso 1 1 calc R . .
C54 C 0.9150(7) 1.0762(6) 0.2164(5) 0.058(2) Uani 1 1 d . . .
H54 H 0.9226 1.0680 0.2606 0.069 Uiso 1 1 calc R . .
C55 C 0.8206(9) 1.0701(7) 0.1776(6) 0.079(3) Uani 1 1 d . . .
H55 H 0.7518 1.0591 0.1900 0.095 Uiso 1 1 calc R . .
C56 C 0.8446(13) 1.0852(8) 0.1188(8) 0.115(6) Uani 1 1 d . . .
H56 H 0.7948 1.0862 0.0820 0.138 Uiso 1 1 calc R . .
C57 C 0.9533(13) 1.0991(7) 0.1212(6) 0.096(4) Uani 1 1 d . . .
H57 H 0.9915 1.1123 0.0868 0.115 Uiso 1 1 calc R . .
C58 C 0.9952(8) 1.0936(6) 0.1822(5) 0.064(3) Uani 1 1 d . . .
H58 H 1.0685 1.1010 0.1981 0.076 Uiso 1 1 calc R . .

loop_
_atom_site_aniso_label
_atom_site_aniso_U_11
_atom_site_aniso_U_22
_atom_site_aniso_U_33
_atom_site_aniso_U_23
_atom_site_aniso_U_13
_atom_site_aniso_U_12
Co1 0.0247(5) 0.0294(5) 0.0253(5) 0.0063(4) 0.0037(4) -0.0046(4)
Co2 0.0249(5) 0.0346(5) 0.0275(5) 0.0070(4) 0.0043(4) 0.0069(4)
Fe1 0.0393(6) 0.0263(5) 0.0330(6) 0.0136(4) 0.0100(5) 0.0010(4)
Fe2 0.0253(5) 0.0288(5) 0.0293(5) 0.0064(4) 0.0012(4) 0.0016(4)
Fe3 0.0292(6) 0.0312(5) 0.0275(5) 0.0072(4) 0.0062(4) 0.0036(4)
Fe4 0.0636(8) 0.0294(6) 0.0404(7) 0.0165(5) -0.0147(6) -0.0034(5)
P1 0.0292(10) 0.0283(9) 0.0244(9) 0.0114(7) 0.0032(7) -0.0020(7)
P2 0.0452(12) 0.0416(11) 0.0387(12) 0.0178(9) 0.0004(9) 0.0122(9)
P3 0.0380(11) 0.0413(11) 0.0270(10) 0.0079(8) 0.0030(8) 0.0032(9)
P4 0.0266(9) 0.0296(9) 0.0257(9) 0.0103(7) 0.0084(7) 0.0043(7)
P5 0.0320(11) 0.0411(11) 0.0600(14) 0.0183(10) 0.0178(10) -0.0008(9)
P6 0.0474(12) 0.0392(11) 0.0297(11) 0.0071(9) 0.0136(9) 0.0085(9)
P7 0.0253(9) 0.0300(9) 0.0285(10) 0.0104(8) -0.0012(7) -0.0017(7)
P8 0.0520(14) 0.0523(13) 0.0347(12) 0.0145(10) -0.0094(10) -0.0223(11)
P9 0.0267(11) 0.0521(13) 0.0928(19) 0.0352(14) -0.0085(12) 0.0015(10)
P10 0.0295(10) 0.0328(9) 0.0243(9) 0.0119(8) 0.0034(7) 0.0025(8)
P11 0.0376(11) 0.0438(11) 0.0275(10) 0.0062(9) 0.0034(8) -0.0033(9)
P12 0.0483(13) 0.0458(12) 0.0366(11) 0.0184(9) 0.0085(10) -0.0115(10)
F1 0.040(2) 0.045(2) 0.041(2) 0.015(2) 0.001(2) -0.0164(19)
F2 0.043(3) 0.074(3) 0.079(4) 0.016(3) -0.005(3) 0.014(3)
F3 0.104(4) 0.054(3) 0.057(3) 0.035(3) 0.000(3) 0.024(3)
F4 0.068(3) 0.075(3) 0.029(2) 0.007(2) 0.017(2) 0.008(3)
F5 0.054(3) 0.052(3) 0.069(3) 0.008(3) -0.006(3) -0.012(2)
F6 0.052(3) 0.049(3) 0.039(2) 0.025(2) 0.017(2) 0.018(2)
F7 0.073(4) 0.051(3) 0.114(5) 0.035(3) 0.033(3) -0.009(3)
F8 0.028(3) 0.074(4) 0.103(4) 0.011(3) 0.019(3) 0.001(2)
F9 0.085(4) 0.073(3) 0.029(3) 0.012(2) 0.010(2) 0.017(3)
F10 0.066(3) 0.045(3) 0.066(3) 0.006(2) 0.025(3) 0.022(2)
F11 0.051(3) 0.047(3) 0.045(3) 0.027(2) -0.008(2) -0.009(2)
F12 0.029(3) 0.081(4) 0.140(6) 0.029(4) 0.004(3) 0.004(3)
F13 0.073(4) 0.069(4) 0.166(7) 0.062(4) -0.016(4) 0.013(3)
F14 0.082(4) 0.061(3) 0.060(3) 0.009(3) -0.010(3) -0.038(3)
F15 0.110(5) 0.089(4) 0.030(3) 0.018(3) -0.006(3) -0.031(3)
F16 0.053(3) 0.047(2) 0.037(2) 0.019(2) 0.007(2) 0.020(2)
F17 0.067(4) 0.058(3) 0.066(3) -0.006(3) 0.023(3) 0.008(3)
F18 0.060(3) 0.087(4) 0.029(2) 0.017(2) -0.009(2) -0.007(3)
F19 0.112(5) 0.055(3) 0.058(3) 0.034(3) 0.018(3) -0.014(3)
F20 0.042(3) 0.088(4) 0.067(3) 0.018(3) 0.015(3) -0.020(3)
N1 0.053(4) 0.032(3) 0.030(3) 0.009(3) 0.005(3) 0.008(3)
N2 0.054(4) 0.064(5) 0.037(4) 0.017(3) -0.007(3) 0.013(4)
N3 0.033(3) 0.043(3) 0.028(3) 0.019(3) 0.013(3) 0.007(3)
N4 0.029(3) 0.039(3) 0.038(4) 0.007(3) 0.006(3) 0.000(3)
N5 0.050(4) 0.064(4) 0.045(4) 0.017(4) 0.029(3) 0.007(3)
N6 0.034(3) 0.033(3) 0.035(3) 0.009(3) 0.011(3) 0.000(3)
N7 0.033(3) 0.034(3) 0.035(3) -0.001(3) 0.000(3) -0.004(3)
N8 0.049(5) 0.084(6) 0.051(5) 0.028(4) -0.021(4) -0.005(4)
N9 0.038(4) 0.045(4) 0.046(4) 0.007(3) 0.007(3) 0.004(3)
N10 0.031(3) 0.041(3) 0.027(3) 0.010(3) 0.000(3) -0.004(3)
N11 0.061(5) 0.062(4) 0.029(4) 0.012(3) 0.010(3) -0.016(4)
N12 0.050(4) 0.035(3) 0.029(3) 0.009(3) -0.004(3) -0.009(3)
C1 0.040(6) 0.073(7) 0.097(9) -0.048(7) 0.005(6) -0.018(5)
C2 0.044(5) 0.037(4) 0.086(7) 0.033(5) -0.009(5) -0.020(4)
C3 0.028(4) 0.066(6) 0.058(6) 0.022(5) 0.008(4) -0.012(4)
C4 0.033(5) 0.074(6) 0.075(7) 0.037(6) -0.019(5) -0.016(4)
C5 0.066(7) 0.129(10) 0.024(5) 0.013(6) -0.014(5) -0.052(7)
C6 0.020(3) 0.030(3) 0.027(4) 0.013(3) 0.003(3) -0.005(3)
C7 0.019(3) 0.027(3) 0.025(3) 0.011(3) 0.008(3) 0.000(3)
C8 0.018(3) 0.025(3) 0.023(3) 0.007(3) 0.005(3) -0.002(3)
C9 0.024(3) 0.027(3) 0.022(3) 0.009(3) -0.002(3) -0.003(3)
C10 0.029(4) 0.022(3) 0.023(3) 0.004(3) 0.006(3) -0.007(3)
C11 0.051(5) 0.020(3) 0.040(4) 0.010(3) 0.018(4) 0.007(3)
C12 0.086(7) 0.029(4) 0.029(4) 0.011(3) 0.027(4) 0.012(4)
C13 0.074(6) 0.034(4) 0.029(4) 0.012(3) -0.011(4) -0.006(4)
C14 0.035(4) 0.037(4) 0.038(4) 0.012(3) -0.001(3) -0.001(3)
C15 0.059(6) 0.031(4) 0.041(5) 0.002(3) 0.012(4) -0.003(4)
C16 0.052(5) 0.034(4) 0.067(6) 0.017(4) 0.021(5) 0.010(4)
C17 0.068(6) 0.029(4) 0.071(6) 0.028(4) 0.002(5) 0.008(4)
C18 0.079(7) 0.032(4) 0.068(6) 0.032(4) 0.034(5) -0.002(4)
C19 0.051(5) 0.030(4) 0.073(6) 0.016(4) 0.014(5) -0.006(4)
C20 0.020(3) 0.032(4) 0.024(4) 0.005(3) 0.005(3) 0.000(3)
C21 0.033(4) 0.031(4) 0.037(4) 0.006(3) 0.008(3) 0.000(3)
C22 0.027(4) 0.045(4) 0.043(5) -0.005(4) 0.012(3) 0.003(3)
C23 0.036(4) 0.038(4) 0.041(5) 0.002(4) -0.004(3) 0.013(3)
C24 0.023(4) 0.032(4) 0.037(4) 0.012(3) -0.004(3) 0.006(3)
C25 0.021(5) 0.074(7) 0.105(10) -0.033(7) -0.002(5) 0.003(5)
C26 0.027(5) 0.118(10) 0.097(9) 0.060(8) -0.021(5) 0.003(5)
C27 0.038(5) 0.084(7) 0.046(6) -0.019(5) -0.014(4) 0.002(5)
C28 0.039(5) 0.060(6) 0.117(10) 0.038(7) -0.012(6) -0.033(5)
C29 0.037(5) 0.127(10) 0.053(6) 0.014(7) 0.010(5) -0.023(6)
C30 0.060(7) 0.113(9) 0.037(5) 0.011(6) 0.021(5) 0.048(7)
C31 0.053(6) 0.076(7) 0.077(7) 0.036(6) 0.041(6) 0.015(5)
C32 0.031(5) 0.090(7) 0.050(6) 0.008(5) 0.007(4) 0.011(5)
C33 0.053(6) 0.054(5) 0.077(7) 0.029(5) 0.025(5) 0.038(5)
C34 0.046(6) 0.050(6) 0.095(8) -0.039(6) 0.006(6) 0.014(5)
C35 0.020(3) 0.030(3) 0.022(3) 0.005(3) 0.003(3) 0.002(3)
C36 0.023(3) 0.024(3) 0.028(4) 0.009(3) 0.002(3) 0.002(3)
C37 0.024(3) 0.026(3) 0.025(3) 0.008(3) 0.010(3) 0.003(3)
C38 0.018(3) 0.024(3) 0.020(3) 0.001(3) -0.002(3) 0.003(3)
C39 0.018(3) 0.027(3) 0.032(4) 0.005(3) 0.008(3) 0.003(3)
C40 0.026(4) 0.038(4) 0.035(4) 0.013(3) 0.012(3) -0.005(3)
C41 0.046(5) 0.030(4) 0.056(5) 0.009(4) 0.012(4) -0.009(3)
C42 0.023(4) 0.047(5) 0.045(5) 0.003(4) -0.001(3) -0.007(3)
C43 0.029(4) 0.038(4) 0.031(4) 0.010(3) -0.001(3) 0.001(3)
C44 0.023(4) 0.071(6) 0.062(6) 0.006(5) 0.007(4) 0.004(4)
C45 0.034(5) 0.091(7) 0.043(5) 0.031(5) 0.008(4) 0.027(5)
C46 0.054(6) 0.058(5) 0.058(6) 0.014(5) 0.023(5) 0.028(4)
C47 0.052(6) 0.094(7) 0.024(4) 0.007(5) 0.018(4) 0.027(5)
C48 0.034(5) 0.074(6) 0.078(7) 0.039(6) 0.028(5) 0.005(4)
C49 0.038(4) 0.026(3) 0.027(4) 0.006(3) -0.006(3) -0.002(3)
C50 0.047(5) 0.033(4) 0.048(5) 0.014(4) -0.012(4) -0.004(3)
C51 0.083(7) 0.051(5) 0.034(5) 0.018(4) -0.012(5) 0.002(5)
C52 0.089(8) 0.056(5) 0.040(5) 0.027(4) 0.018(5) 0.000(5)
C53 0.050(5) 0.044(4) 0.030(4) 0.013(3) 0.003(4) -0.003(4)
C54 0.063(6) 0.034(4) 0.065(6) 0.000(4) -0.009(5) 0.001(4)
C55 0.070(7) 0.047(6) 0.107(9) 0.013(6) -0.027(7) 0.017(5)
C56 0.155(14) 0.040(6) 0.133(13) 0.026(7) -0.086(11) 0.012(7)
C57 0.172(14) 0.037(6) 0.088(9) 0.035(6) 0.002(9) -0.018(7)
C58 0.075(7) 0.036(5) 0.076(7) 0.019(5) -0.019(6) -0.013(5)

loop_
_atom_type_symbol
_atom_type_description
_atom_type_scat_dispersion_real
_atom_type_scat_dispersion_imag
_atom_type_scat_source
C C 0.0033 0.0016 'International Tables Vol C Tables 4.2.6.8 and 6.1.1.4'
H H 0.0000 0.0000 'International Tables Vol C Tables 4.2.6.8 and 6.1.1.4'
N N 0.0061 0.0033 'International Tables Vol C Tables 4.2.6.8 and 6.1.1.4'
F F 0.0171 0.0103 'International Tables Vol C Tables 4.2.6.8 and 6.1.1.4'
P P 0.1023 0.0942 'International Tables Vol C Tables 4.2.6.8 and 6.1.1.4'
Fe Fe 0.3463 0.8444 'International Tables Vol C Tables 4.2.6.8 and 6.1.1.4'
Co Co 0.3494 0.9721 'International Tables Vol C Tables 4.2.6.8 and 6.1.1.4'

loop_
_geom_angle_atom_site_label_1
_geom_angle_atom_site_label_2
_geom_angle_atom_site_label_3
_geom_angle
_geom_angle_site_symmetry_1
_geom_angle_site_symmetry_3
_geom_angle_publ_flag
C7 Co1 C6 44.3(2) . . ?
C7 Co1 C8 43.1(2) . . ?
C6 Co1 C8 62.8(2) . . ?
C7 Co1 C9 62.7(3) . . ?
C6 Co1 C9 42.7(2) . . ?
C8 Co1 C9 42.6(2) . . ?
C7 Co1 C2 128.0(3) . . ?
C6 Co1 C2 172.1(3) . . ?
C8 Co1 C2 113.6(3) . . ?
C9 Co1 C2 139.9(3) . . ?
C7 Co1 C1 113.0(3) . . ?
C6 Co1 C1 135.7(4) . . ?
C8 Co1 C1 133.3(5) . . ?
C9 Co1 C1 175.5(4) . . ?
C2 Co1 C1 40.9(4) . . ?
C7 Co1 C5 127.7(4) . . ?
C6 Co1 C5 115.1(3) . . ?
C8 Co1 C5 169.6(4) . . ?
C9 Co1 C5 143.2(4) . . ?
C2 Co1 C5 67.0(4) . . ?
C1 Co1 C5 40.2(4) . . ?
C7 Co1 C3 161.3(3) . . ?
C6 Co1 C3 148.2(3) . . ?
C8 Co1 C3 122.1(3) . . ?
C9 Co1 C3 116.2(3) . . ?
C2 Co1 C3 39.6(3) . . ?
C1 Co1 C3 67.2(4) . . ?
C5 Co1 C3 65.6(4) . . ?
C7 Co1 C4 159.7(3) . . ?
C6 Co1 C4 120.3(3) . . ?
C8 Co1 C4 151.4(4) . . ?
C9 Co1 C4 117.5(3) . . ?
C2 Co1 C4 66.4(3) . . ?
C1 Co1 C4 67.0(4) . . ?
C5 Co1 C4 38.9(4) . . ?
C3 Co1 C4 38.9(3) . . ?
C36 Co2 C35 44.6(3) . . ?
C36 Co2 C38 63.2(3) . . ?
C35 Co2 C38 43.2(2) . . ?
C36 Co2 C37 43.2(3) . . ?
C35 Co2 C37 63.1(3) . . ?
C38 Co2 C37 42.8(2) . . ?
C36 Co2 C33 173.3(3) . . ?
C35 Co2 C33 128.9(3) . . ?
C38 Co2 C33 113.8(3) . . ?
C37 Co2 C33 139.1(4) . . ?
C36 Co2 C30 114.6(3) . . ?
C35 Co2 C30 127.7(4) . . ?
C38 Co2 C30 169.9(4) . . ?
C37 Co2 C30 142.8(4) . . ?
C33 Co2 C30 67.2(4) . . ?
C36 Co2 C34 137.0(4) . . ?
C35 Co2 C34 114.2(3) . . ?
C38 Co2 C34 133.6(4) . . ?
C37 Co2 C34 176.4(4) . . ?
C33 Co2 C34 40.1(4) . . ?
C30 Co2 C34 40.6(4) . . ?
C36 Co2 C31 118.7(3) . . ?
C35 Co2 C31 158.8(4) . . ?
C38 Co2 C31 150.8(4) . . ?
C37 Co2 C31 116.0(4) . . ?
C33 Co2 C31 67.1(4) . . ?
C30 Co2 C31 39.3(4) . . ?
C34 Co2 C31 67.4(4) . . ?
C36 Co2 C32 146.7(4) . . ?
C35 Co2 C32 161.7(3) . . ?
C38 Co2 C32 121.5(3) . . ?
C37 Co2 C32 114.5(3) . . ?
C33 Co2 C32 40.0(4) . . ?
C30 Co2 C32 66.2(4) . . ?
C34 Co2 C32 67.1(4) . . ?
C31 Co2 C32 39.5(4) . . ?
C12 Fe1 C11 41.1(3) . . ?
C12 Fe1 C13 40.7(3) . . ?
C11 Fe1 C13 68.8(3) . . ?
C12 Fe1 C17 119.3(3) . . ?
C11 Fe1 C17 156.4(3) . . ?
C13 Fe1 C17 104.5(3) . . ?
C12 Fe1 C16 156.2(4) . . ?
C11 Fe1 C16 161.9(3) . . ?
C13 Fe1 C16 121.7(4) . . ?
C17 Fe1 C16 40.6(3) . . ?
C12 Fe1 C18 104.5(3) . . ?
C11 Fe1 C18 121.4(3) . . ?
C13 Fe1 C18 119.8(3) . . ?
C17 Fe1 C18 40.9(3) . . ?
C16 Fe1 C18 68.4(3) . . ?
C12 Fe1 C15 160.0(4) . . ?
C11 Fe1 C15 126.1(3) . . ?
C13 Fe1 C15 159.2(4) . . ?
C17 Fe1 C15 67.5(4) . . ?
C16 Fe1 C15 39.9(3) . . ?
C18 Fe1 C15 67.6(3) . . ?
C12 Fe1 C19 122.1(4) . . ?
C11 Fe1 C19 108.7(3) . . ?
C13 Fe1 C19 156.7(3) . . ?
C17 Fe1 C19 68.1(4) . . ?
C16 Fe1 C19 67.9(3) . . ?
C18 Fe1 C19 40.3(3) . . ?
C15 Fe1 C19 40.1(3) . . ?
C12 Fe1 C14 68.0(3) . . ?
C11 Fe1 C14 68.2(3) . . ?
C13 Fe1 C14 40.4(3) . . ?
C17 Fe1 C14 122.1(3) . . ?
C16 Fe1 C14 109.2(3) . . ?
C18 Fe1 C14 156.9(3) . . ?
C15 Fe1 C14 126.3(3) . . ?
C19 Fe1 C14 162.0(3) . . ?
C12 Fe1 C10 68.3(3) . . ?
C11 Fe1 C10 40.7(2) . . ?
C13 Fe1 C10 67.9(3) . . ?
C17 Fe1 C10 159.4(3) . . ?
C16 Fe1 C10 125.8(3) . . ?
C18 Fe1 C10 159.5(3) . . ?
C15 Fe1 C10 112.5(3) . . ?
C19 Fe1 C10 126.2(3) . . ?
C14 Fe1 C10 40.0(3) . . ?
C25 Fe2 C29 39.6(4) . . ?
C25 Fe2 C21 123.7(4) . . ?
C29 Fe2 C21 159.0(4) . . ?
C25 Fe2 C28 66.7(4) . . ?
C29 Fe2 C28 39.2(4) . . ?
C21 Fe2 C28 160.2(4) . . ?
C25 Fe2 C26 40.9(4) . . ?
C29 Fe2 C26 67.0(4) . . ?
C21 Fe2 C26 108.8(4) . . ?
C28 Fe2 C26 66.8(4) . . ?
C25 Fe2 C24 121.4(4) . . ?
C29 Fe2 C24 107.2(4) . . ?
C21 Fe2 C24 68.7(3) . . ?
C28 Fe2 C24 122.8(4) . . ?
C26 Fe2 C24 158.4(4) . . ?
C25 Fe2 C27 67.4(4) . . ?
C29 Fe2 C27 66.4(4) . . ?
C21 Fe2 C27 124.6(4) . . ?
C28 Fe2 C27 39.5(4) . . ?
C26 Fe2 C27 39.9(4) . . ?
C24 Fe2 C27 158.9(4) . . ?
C25 Fe2 C23 157.9(5) . . ?
C29 Fe2 C23 123.4(4) . . ?
C21 Fe2 C23 67.8(3) . . ?
C28 Fe2 C23 109.2(4) . . ?
C26 Fe2 C23 159.8(4) . . ?
C24 Fe2 C23 40.9(3) . . ?
C27 Fe2 C23 124.3(3) . . ?
C25 Fe2 C20 106.6(3) . . ?
C29 Fe2 C20 122.4(4) . . ?
C21 Fe2 C20 41.0(3) . . ?
C28 Fe2 C20 158.0(4) . . ?
C26 Fe2 C20 122.9(4) . . ?
C24 Fe2 C20 41.1(3) . . ?
C27 Fe2 C20 159.6(4) . . ?
C23 Fe2 C20 68.6(3) . . ?
C25 Fe2 C22 160.6(5) . . ?
C29 Fe2 C22 158.9(5) . . ?
C21 Fe2 C22 40.6(3) . . ?
C28 Fe2 C22 124.6(4) . . ?
C26 Fe2 C22 124.8(4) . . ?
C24 Fe2 C22 68.2(3) . . ?
C27 Fe2 C22 110.1(3) . . ?
C23 Fe2 C22 39.7(3) . . ?
C20 Fe2 C22 68.6(3) . . ?
C39 Fe3 C41 68.6(3) . . ?
C39 Fe3 C45 123.2(3) . . ?
C41 Fe3 C45 120.0(4) . . ?
C39 Fe3 C46 160.1(3) . . ?
C41 Fe3 C46 108.6(4) . . ?
C45 Fe3 C46 39.8(3) . . ?
C39 Fe3 C40 41.2(3) . . ?
C41 Fe3 C40 40.6(3) . . ?
C45 Fe3 C40 105.5(3) . . ?
C46 Fe3 C40 123.8(3) . . ?
C39 Fe3 C43 41.3(3) . . ?
C41 Fe3 C43 68.0(3) . . ?
C45 Fe3 C43 161.6(3) . . ?
C46 Fe3 C43 157.6(3) . . ?
C40 Fe3 C43 69.0(3) . . ?
C39 Fe3 C48 121.3(3) . . ?
C41 Fe3 C48 164.5(4) . . ?
C45 Fe3 C48 66.4(4) . . ?
C46 Fe3 C48 66.4(4) . . ?
C40 Fe3 C48 154.6(4) . . ?
C43 Fe3 C48 110.5(3) . . ?
C39 Fe3 C44 106.6(3) . . ?
C41 Fe3 C44 154.3(4) . . ?
C45 Fe3 C44 40.1(3) . . ?
C46 Fe3 C44 66.9(4) . . ?
C40 Fe3 C44 119.1(3) . . ?
C43 Fe3 C44 126.0(3) . . ?
C48 Fe3 C44 39.2(3) . . ?
C39 Fe3 C42 68.1(3) . . ?
C41 Fe3 C42 40.2(3) . . ?
C45 Fe3 C42 156.1(4) . . ?
C46 Fe3 C42 123.4(4) . . ?
C40 Fe3 C42 68.0(3) . . ?
C43 Fe3 C42 39.8(3) . . ?
C48 Fe3 C42 128.9(4) . . ?
C44 Fe3 C42 163.4(4) . . ?
C39 Fe3 C47 157.1(3) . . ?
C41 Fe3 C47 126.9(4) . . ?
C45 Fe3 C47 67.1(3) . . ?
C46 Fe3 C47 39.8(3) . . ?
C40 Fe3 C47 161.4(3) . . ?
C43 Fe3 C47 123.3(3) . . ?
C48 Fe3 C47 39.9(4) . . ?
C44 Fe3 C47 67.0(4) . . ?
C42 Fe3 C47 111.4(3) . . ?
C51 Fe4 C52 40.4(4) . . ?
C51 Fe4 C57 119.5(4) . . ?
C52 Fe4 C57 105.8(5) . . ?
C51 Fe4 C56 104.8(4) . . ?
C52 Fe4 C56 121.1(6) . . ?
C57 Fe4 C56 40.9(5) . . ?
C51 Fe4 C50 41.0(3) . . ?
C52 Fe4 C50 68.2(3) . . ?
C57 Fe4 C50 156.2(5) . . ?
C56 Fe4 C50 121.0(5) . . ?
C51 Fe4 C54 160.0(4) . . ?
C52 Fe4 C54 159.6(4) . . ?
C57 Fe4 C54 66.7(4) . . ?
C56 Fe4 C54 66.7(5) . . ?
C50 Fe4 C54 126.3(4) . . ?
C51 Fe4 C58 156.2(4) . . ?
C52 Fe4 C58 122.7(4) . . ?
C57 Fe4 C58 39.9(4) . . ?
C56 Fe4 C58 67.5(4) . . ?
C50 Fe4 C58 162.3(4) . . ?
C54 Fe4 C58 39.4(4) . . ?
C51 Fe4 C55 121.7(4) . . ?
C52 Fe4 C55 156.9(4) . . ?
C57 Fe4 C55 68.0(5) . . ?
C56 Fe4 C55 39.8(5) . . ?
C50 Fe4 C55 108.0(4) . . ?
C54 Fe4 C55 40.2(4) . . ?
C58 Fe4 C55 67.6(4) . . ?
C51 Fe4 C53 67.9(3) . . ?
C52 Fe4 C53 40.0(3) . . ?
C57 Fe4 C53 122.9(5) . . ?
C56 Fe4 C53 157.8(6) . . ?
C50 Fe4 C53 68.1(3) . . ?
C54 Fe4 C53 126.7(3) . . ?
C58 Fe4 C53 110.3(4) . . ?
C55 Fe4 C53 161.8(4) . . ?
C51 Fe4 C49 68.8(3) . . ?
C52 Fe4 C49 68.0(3) . . ?
C57 Fe4 C49 160.2(5) . . ?
C56 Fe4 C49 158.5(6) . . ?
C50 Fe4 C49 40.9(3) . . ?
C54 Fe4 C49 112.2(3) . . ?
C58 Fe4 C49 126.4(3) . . ?
C55 Fe4 C49 125.0(4) . . ?
C53 Fe4 C49 40.5(3) . . ?
F1 P1 N1 106.9(3) . . ?
F1 P1 N3 107.1(3) . . ?
N1 P1 N3 117.1(3) . . ?
F1 P1 C6 102.0(3) . . ?
N1 P1 C6 112.0(3) . . ?
N3 P1 C6 110.4(3) . . ?
F3 P2 F2 98.4(3) . . ?
F3 P2 N2 110.0(3) . . ?
F2 P2 N2 107.9(4) . . ?
F3 P2 N1 109.7(3) . . ?
F2 P2 N1 109.2(3) . . ?
N2 P2 N1 119.6(3) . . ?
F4 P3 F5 97.7(3) . . ?
F4 P3 N3 110.8(3) . . ?
F5 P3 N3 109.0(3) . . ?
F4 P3 N2 109.3(3) . . ?
F5 P3 N2 108.5(4) . . ?
N3 P3 N2 119.4(3) . . ?
F6 P4 N6 106.6(3) . . ?
F6 P4 N4 106.6(3) . . ?
N6 P4 N4 117.4(3) . . ?
F6 P4 C7 100.5(2) . . ?
N6 P4 C7 115.5(3) . . ?
N4 P4 C7 108.6(3) . . ?
F7 P5 F8 98.3(3) . . ?
F7 P5 N5 109.8(4) . . ?
F8 P5 N5 109.4(3) . . ?
F7 P5 N4 109.8(3) . . ?
F8 P5 N4 108.7(3) . . ?
N5 P5 N4 118.9(3) . . ?
F9 P6 F10 97.3(3) . . ?
F9 P6 N6 109.4(3) . . ?
F10 P6 N6 109.6(3) . . ?
F9 P6 N5 109.2(3) . . ?
F10 P6 N5 109.0(3) . . ?
N6 P6 N5 120.0(3) . . ?
F11 P7 N7 106.4(3) . . ?
F11 P7 N9 106.9(3) . . ?
N7 P7 N9 116.9(3) . . ?
F11 P7 C35 101.2(3) . . ?
N7 P7 C35 115.7(3) . . ?
N9 P7 C35 108.2(3) . . ?
F15 P8 F14 98.0(3) . . ?
F15 P8 N8 107.6(4) . . ?
F14 P8 N8 108.2(4) . . ?
F15 P8 N7 110.2(3) . . ?
F14 P8 N7 110.0(3) . . ?
N8 P8 N7 120.4(4) . . ?
F13 P9 F12 97.6(4) . . ?
F13 P9 N9 109.6(4) . . ?
F12 P9 N9 109.2(4) . . ?
F13 P9 N8 110.2(4) . . ?
F12 P9 N8 109.8(4) . . ?
N9 P9 N8 118.4(4) . . ?
F16 P10 N10 106.2(3) . . ?
F16 P10 N12 106.6(3) . . ?
N10 P10 N12 117.2(3) . . ?
F16 P10 C36 102.9(3) . . ?
N10 P10 C36 110.4(3) . . ?
N12 P10 C36 112.3(3) . . ?
F17 P11 F18 97.8(3) . . ?
F17 P11 N10 109.9(3) . . ?
F18 P11 N10 110.2(3) . . ?
F17 P11 N11 108.3(4) . . ?
F18 P11 N11 109.2(3) . . ?
N10 P11 N11 119.2(3) . . ?
F19 P12 F20 98.0(3) . . ?
F19 P12 N12 110.2(3) . . ?
F20 P12 N12 109.0(3) . . ?
F19 P12 N11 109.8(3) . . ?
F20 P12 N11 108.5(3) . . ?
N12 P12 N11 119.2(3) . . ?
P2 N1 P1 121.5(4) . . ?
P2 N2 P3 120.6(4) . . ?
P3 N3 P1 121.5(4) . . ?
P5 N4 P4 121.4(4) . . ?
P6 N5 P5 120.7(4) . . ?
P6 N6 P4 121.0(4) . . ?
P8 N7 P7 121.1(4) . . ?
P8 N8 P9 120.4(4) . . ?
P9 N9 P7 122.3(4) . . ?
P11 N10 P10 121.3(4) . . ?
P12 N11 P11 121.1(4) . . ?
P12 N12 P10 121.6(4) . . ?
C5 C1 C2 105.7(9) . . ?
C5 C1 Co1 70.3(5) . . ?
C2 C1 Co1 69.4(5) . . ?
C5 C1 H1 127.1 . . ?
C2 C1 H1 127.1 . . ?
Co1 C1 H1 127.1 . . ?
C3 C2 C1 107.6(8) . . ?
C3 C2 Co1 71.1(4) . . ?
C1 C2 Co1 69.7(5) . . ?
C3 C2 H2 126.2 . . ?
C1 C2 H2 126.2 . . ?
Co1 C2 H2 126.2 . . ?
C4 C3 C2 109.0(8) . . ?
C4 C3 Co1 70.8(5) . . ?
C2 C3 Co1 69.3(4) . . ?
C4 C3 H3 125.5 . . ?
C2 C3 H3 125.5 . . ?
Co1 C3 H3 125.5 . . ?
C5 C4 C3 108.4(9) . . ?
C5 C4 Co1 69.9(5) . . ?
C3 C4 Co1 70.3(5) . . ?
C5 C4 H4 125.8 . . ?
C3 C4 H4 125.8 . . ?
Co1 C4 H4 125.8 . . ?
C4 C5 C1 109.3(9) . . ?
C4 C5 Co1 71.1(5) . . ?
C1 C5 Co1 69.5(5) . . ?
C4 C5 H5 125.3 . . ?
C1 C5 H5 125.3 . . ?
Co1 C5 H5 125.3 . . ?
C9 C6 C7 90.0(5) . . ?
C9 C6 P1 138.0(5) . . ?
C7 C6 P1 131.6(5) . . ?
C9 C6 Co1 71.1(3) . . ?
C7 C6 Co1 67.7(3) . . ?
P1 C6 Co1 123.8(4) . . ?
C8 C7 C6 89.5(5) . . ?
C8 C7 P4 135.9(5) . . ?
C6 C7 P4 130.6(4) . . ?
C8 C7 Co1 70.2(3) . . ?
C6 C7 Co1 68.0(3) . . ?
P4 C7 Co1 135.3(4) . . ?
C7 C8 C9 90.4(5) . . ?
C7 C8 C10 137.2(6) . . ?
C9 C8 C10 130.5(5) . . ?
C7 C8 Co1 66.7(3) . . ?
C9 C8 Co1 69.5(3) . . ?
C10 C8 Co1 132.2(4) . . ?
C6 C9 C20 134.7(6) . . ?
C6 C9 C8 90.0(5) . . ?
C20 C9 C8 133.4(6) . . ?
C6 C9 Co1 66.2(3) . . ?
C20 C9 Co1 133.8(5) . . ?
C8 C9 Co1 67.8(3) . . ?
C14 C10 C11 107.9(6) . . ?
C14 C10 C8 126.3(6) . . ?
C11 C10 C8 125.0(6) . . ?
C14 C10 Fe1 69.8(4) . . ?
C11 C10 Fe1 68.3(3) . . ?
C8 C10 Fe1 135.9(4) . . ?
C12 C11 C10 107.5(7) . . ?
C12 C11 Fe1 69.3(4) . . ?
C10 C11 Fe1 71.0(4) . . ?
C12 C11 H11 126.3 . . ?
C10 C11 H11 126.3 . . ?
Fe1 C11 H11 126.3 . . ?
C13 C12 C11 108.2(6) . . ?
C13 C12 Fe1 70.0(4) . . ?
C11 C12 Fe1 69.7(4) . . ?
C13 C12 H12 125.9 . . ?
C11 C12 H12 125.9 . . ?
Fe1 C12 H12 125.9 . . ?
C12 C13 C14 108.0(7) . . ?
C12 C13 Fe1 69.3(4) . . ?
C14 C13 Fe1 70.8(4) . . ?
C12 C13 H13 126.0 . . ?
C14 C13 H13 126.0 . . ?
Fe1 C13 H13 126.0 . . ?
C10 C14 C13 108.4(7) . . ?
C10 C14 Fe1 70.2(4) . . ?
C13 C14 Fe1 68.8(4) . . ?
C10 C14 H14 125.8 . . ?
C13 C14 H14 125.8 . . ?
Fe1 C14 H14 125.8 . . ?
C16 C15 C19 109.3(8) . . ?
C16 C15 Fe1 70.0(5) . . ?
C19 C15 Fe1 70.0(5) . . ?
C16 C15 H15 125.4 . . ?
C19 C15 H15 125.4 . . ?
Fe1 C15 H15 125.4 . . ?
C15 C16 C17 107.7(7) . . ?
C15 C16 Fe1 70.1(4) . . ?
C17 C16 Fe1 69.7(4) . . ?
C15 C16 H16 126.2 . . ?
C17 C16 H16 126.2 . . ?
Fe1 C16 H16 126.2 . . ?
C16 C17 C18 107.7(8) . . ?
C16 C17 Fe1 69.7(4) . . ?
C18 C17 Fe1 69.6(4) . . ?
C16 C17 H17 126.2 . . ?
C18 C17 H17 126.2 . . ?
Fe1 C17 H17 126.2 . . ?
C19 C18 C17 107.6(7) . . ?
C19 C18 Fe1 69.9(4) . . ?
C17 C18 Fe1 69.5(4) . . ?
C19 C18 H18 126.2 . . ?
C17 C18 H18 126.2 . . ?
Fe1 C18 H18 126.2 . . ?
C15 C19 C18 107.9(8) . . ?
C15 C19 Fe1 69.9(5) . . ?
C18 C19 Fe1 69.8(5) . . ?
C15 C19 H19 126.1 . . ?
C18 C19 H19 126.1 . . ?
Fe1 C19 H19 126.1 . . ?
C21 C20 C24 106.7(6) . . ?
C21 C20 C9 126.4(6) . . ?
C24 C20 C9 126.4(6) . . ?
C21 C20 Fe2 68.9(4) . . ?
C24 C20 Fe2 69.0(4) . . ?
C9 C20 Fe2 120.2(4) . . ?
C22 C21 C20 108.6(6) . . ?
C22 C21 Fe2 70.5(4) . . ?
C20 C21 Fe2 70.1(4) . . ?
C22 C21 H21 125.7 . . ?
C20 C21 H21 125.7 . . ?
Fe2 C21 H21 125.7 . . ?
C23 C22 C21 108.1(6) . . ?
C23 C22 Fe2 69.7(4) . . ?
C21 C22 Fe2 68.9(4) . . ?
C23 C22 H22 126.0 . . ?
C21 C22 H22 126.0 . . ?
Fe2 C22 H22 126.0 . . ?
C22 C23 C24 109.1(6) . . ?
C22 C23 Fe2 70.6(4) . . ?
C24 C23 Fe2 69.4(4) . . ?
C22 C23 H23 125.5 . . ?
C24 C23 H23 125.5 . . ?
Fe2 C23 H23 125.5 . . ?
C23 C24 C20 107.5(6) . . ?
C23 C24 Fe2 69.8(4) . . ?
C20 C24 Fe2 69.9(4) . . ?
C23 C24 H24 126.2 . . ?
C20 C24 H24 126.2 . . ?
Fe2 C24 H24 126.2 . . ?
C29 C25 C26 107.6(9) . . ?
C29 C25 Fe2 70.7(6) . . ?
C26 C25 Fe2 70.6(5) . . ?
C29 C25 H25 126.2 . . ?
C26 C25 H25 126.2 . . ?
Fe2 C25 H25 126.2 . . ?
C27 C26 C25 106.6(10) . . ?
C27 C26 Fe2 70.1(5) . . ?
C25 C26 Fe2 68.6(5) . . ?
C27 C26 H26 126.7 . . ?
C25 C26 H26 126.7 . . ?
Fe2 C26 H26 126.7 . . ?
C28 C27 C26 108.1(9) . . ?
C28 C27 Fe2 70.1(5) . . ?
C26 C27 Fe2 70.0(5) . . ?
C28 C27 H27 125.9 . . ?
C26 C27 H27 125.9 . . ?
Fe2 C27 H27 125.9 . . ?
C29 C28 C27 108.4(10) . . ?
C29 C28 Fe2 69.9(5) . . ?
C27 C28 Fe2 70.3(5) . . ?
C29 C28 H28 125.8 . . ?
C27 C28 H28 125.8 . . ?
Fe2 C28 H28 125.8 . . ?
C28 C29 C25 109.2(10) . . ?
C28 C29 Fe2 70.9(5) . . ?
C25 C29 Fe2 69.7(6) . . ?
C28 C29 H29 125.4 . . ?
C25 C29 H29 125.4 . . ?
Fe2 C29 H29 125.4 . . ?
C31 C30 C34 108.9(9) . . ?
C31 C30 Co2 70.9(5) . . ?
C34 C30 Co2 69.8(5) . . ?
C31 C30 H30 125.6 . . ?
C34 C30 H30 125.6 . . ?
Co2 C30 H30 125.6 . . ?
C30 C31 C32 108.1(9) . . ?
C30 C31 Co2 69.7(5) . . ?
C32 C31 Co2 70.5(5) . . ?
C30 C31 H31 125.9 . . ?
C32 C31 H31 125.9 . . ?
Co2 C31 H31 125.9 . . ?
C31 C32 C33 108.1(9) . . ?
C31 C32 Co2 70.0(5) . . ?
C33 C32 Co2 69.0(5) . . ?
C31 C32 H32 125.9 . . ?
C33 C32 H32 125.9 . . ?
Co2 C32 H32 125.9 . . ?
C34 C33 C32 108.4(9) . . ?
C34 C33 Co2 70.2(5) . . ?
C32 C33 Co2 71.0(5) . . ?
C34 C33 H33 125.8 . . ?
C32 C33 H33 125.8 . . ?
Co2 C33 H33 125.8 . . ?
C33 C34 C30 106.5(9) . . ?
C33 C34 Co2 69.7(5) . . ?
C30 C34 Co2 69.6(5) . . ?
C33 C34 H34 126.7 . . ?
C30 C34 H34 126.7 . . ?
Co2 C34 H34 126.7 . . ?
C38 C35 C36 89.4(5) . . ?
C38 C35 P7 135.4(5) . . ?
C36 C35 P7 129.9(5) . . ?
C38 C35 Co2 70.0(3) . . ?
C36 C35 Co2 67.3(3) . . ?
P7 C35 Co2 138.2(4) . . ?
C37 C36 C35 90.0(5) . . ?
C37 C36 P10 138.5(5) . . ?
C35 C36 P10 131.1(5) . . ?
C37 C36 Co2 70.8(3) . . ?
C35 C36 Co2 68.0(3) . . ?
P10 C36 Co2 124.3(3) . . ?
C39 C37 C36 134.9(6) . . ?
C39 C37 C38 132.6(6) . . ?
C36 C37 C38 90.0(5) . . ?
C39 C37 Co2 135.5(4) . . ?
C36 C37 Co2 66.0(3) . . ?
C38 C37 Co2 68.2(3) . . ?
C49 C38 C35 136.0(6) . . ?
C49 C38 C37 131.9(6) . . ?
C35 C38 C37 90.6(5) . . ?
C49 C38 Co2 131.6(5) . . ?
C35 C38 Co2 66.8(3) . . ?
C37 C38 Co2 69.0(3) . . ?
C40 C39 C43 107.1(6) . . ?
C40 C39 C37 125.7(6) . . ?
C43 C39 C37 126.3(6) . . ?
C40 C39 Fe3 69.5(3) . . ?
C43 C39 Fe3 69.4(4) . . ?
C37 C39 Fe3 118.1(4) . . ?
C41 C40 C39 107.4(6) . . ?
C41 C40 Fe3 69.6(4) . . ?
C39 C40 Fe3 69.3(3) . . ?
C41 C40 H40 126.3 . . ?
C39 C40 H40 126.3 . . ?
Fe3 C40 H40 126.3 . . ?
C42 C41 C40 108.6(6) . . ?
C42 C41 Fe3 70.5(4) . . ?
C40 C41 Fe3 69.8(4) . . ?
C42 C41 H41 125.7 . . ?
C40 C41 H41 125.7 . . ?
Fe3 C41 H41 125.7 . . ?
C43 C42 C41 109.1(7) . . ?
C43 C42 Fe3 69.5(4) . . ?
C41 C42 Fe3 69.3(4) . . ?
C43 C42 H42 125.4 . . ?
C41 C42 H42 125.4 . . ?
Fe3 C42 H42 125.4 . . ?
C42 C43 C39 107.8(6) . . ?
C42 C43 Fe3 70.6(4) . . ?
C39 C43 Fe3 69.3(4) . . ?
C42 C43 H43 126.1 . . ?
C39 C43 H43 126.1 . . ?
Fe3 C43 H43 126.1 . . ?
C48 C44 C45 107.5(8) . . ?
C48 C44 Fe3 70.2(5) . . ?
C45 C44 Fe3 69.6(5) . . ?
C48 C44 H44 126.3 . . ?
C45 C44 H44 126.3 . . ?
Fe3 C44 H44 126.3 . . ?
C46 C45 C44 107.8(8) . . ?
C46 C45 Fe3 70.1(5) . . ?
C44 C45 Fe3 70.3(5) . . ?
C46 C45 H45 126.1 . . ?
C44 C45 H45 126.1 . . ?
Fe3 C45 H45 126.1 . . ?
C45 C46 C47 109.0(8) . . ?
C45 C46 Fe3 70.1(4) . . ?
C47 C46 Fe3 71.0(5) . . ?
C45 C46 H46 125.5 . . ?
C47 C46 H46 125.5 . . ?
Fe3 C46 H46 125.5 . . ?
C46 C47 C48 106.0(8) . . ?
C46 C47 Fe3 69.1(4) . . ?
C48 C47 Fe3 69.2(4) . . ?
C46 C47 H47 127.0 . . ?
C48 C47 H47 127.0 . . ?
Fe3 C47 H47 127.0 . . ?
C44 C48 C47 109.7(8) . . ?
C44 C48 Fe3 70.6(5) . . ?
C47 C48 Fe3 70.9(5) . . ?
C44 C48 H48 125.1 . . ?
C47 C48 H48 125.1 . . ?
Fe3 C48 H48 125.1 . . ?
C53 C49 C50 106.2(6) . . ?
C53 C49 C38 125.9(6) . . ?
C50 C49 C38 127.1(6) . . ?
C53 C49 Fe4 69.0(4) . . ?
C50 C49 Fe4 68.2(4) . . ?
C38 C49 Fe4 135.2(5) . . ?
C51 C50 C49 107.9(7) . . ?
C51 C50 Fe4 68.7(5) . . ?
C49 C50 Fe4 71.0(4) . . ?
C51 C50 H50 126.0 . . ?
C49 C50 H50 126.0 . . ?
Fe4 C50 H50 126.0 . . ?
C52 C51 C50 108.0(7) . . ?
C52 C51 Fe4 70.2(5) . . ?
C50 C51 Fe4 70.3(4) . . ?
C52 C51 H51 126.0 . . ?
C50 C51 H51 126.0 . . ?
Fe4 C51 H51 126.0 . . ?
C53 C52 C51 109.2(7) . . ?
C53 C52 Fe4 71.2(5) . . ?
C51 C52 Fe4 69.5(5) . . ?
C53 C52 H52 125.4 . . ?
C51 C52 H52 125.4 . . ?
Fe4 C52 H52 125.4 . . ?
C52 C53 C49 108.7(7) . . ?
C52 C53 Fe4 68.8(5) . . ?
C49 C53 Fe4 70.5(4) . . ?
C52 C53 H53 125.7 . . ?
C49 C53 H53 125.7 . . ?
Fe4 C53 H53 125.7 . . ?
C58 C54 C55 109.7(10) . . ?
C58 C54 Fe4 70.3(5) . . ?
C55 C54 Fe4 70.2(6) . . ?
C58 C54 H54 125.1 . . ?
C55 C54 H54 125.1 . . ?
Fe4 C54 H54 125.1 . . ?
C56 C55 C54 106.4(11) . . ?
C56 C55 Fe4 69.4(7) . . ?
C54 C55 Fe4 69.6(5) . . ?
C56 C55 H55 126.8 . . ?
C54 C55 H55 126.8 . . ?
Fe4 C55 H55 126.8 . . ?
C55 C56 C57 108.6(11) . . ?
C55 C56 Fe4 70.9(6) . . ?
C57 C56 Fe4 69.4(6) . . ?
C55 C56 H56 125.7 . . ?
C57 C56 H56 125.7 . . ?
Fe4 C56 H56 125.7 . . ?
C58 C57 C56 107.5(12) . . ?
C58 C57 Fe4 70.7(5) . . ?
C56 C57 Fe4 69.7(6) . . ?
C58 C57 H57 126.3 . . ?
C56 C57 H57 126.3 . . ?
Fe4 C57 H57 126.3 . . ?
C54 C58 C57 107.8(11) . . ?
C54 C58 Fe4 70.2(5) . . ?
C57 C58 Fe4 69.3(6) . . ?
C54 C58 H58 126.1 . . ?
C57 C58 H58 126.1 . . ?
Fe4 C58 H58 126.1 . . ?

loop_
_geom_bond_atom_site_label_1
_geom_bond_atom_site_label_2
_geom_bond_distance
_geom_bond_site_symmetry_2
_geom_bond_publ_flag
Co1 C7 1.951(6) . ?
Co1 C6 1.955(6) . ?
Co1 C8 1.998(6) . ?
Co1 C9 2.022(6) . ?
Co1 C2 2.028(7) . ?
Co1 C1 2.031(9) . ?
Co1 C5 2.041(9) . ?
Co1 C3 2.050(7) . ?
Co1 C4 2.056(8) . ?
Co2 C36 1.953(6) . ?
Co2 C35 1.963(6) . ?
Co2 C38 2.007(6) . ?
Co2 C37 2.018(6) . ?
Co2 C33 2.025(7) . ?
Co2 C30 2.029(8) . ?
Co2 C34 2.031(8) . ?
Co2 C31 2.045(8) . ?
Co2 C32 2.052(8) . ?
Fe1 C12 2.026(7) . ?
Fe1 C11 2.031(7) . ?
Fe1 C13 2.035(8) . ?
Fe1 C17 2.037(7) . ?
Fe1 C16 2.038(7) . ?
Fe1 C18 2.039(7) . ?
Fe1 C15 2.040(8) . ?
Fe1 C19 2.042(8) . ?
Fe1 C14 2.061(7) . ?
Fe1 C10 2.068(6) . ?
Fe2 C25 2.009(9) . ?
Fe2 C29 2.023(9) . ?
Fe2 C21 2.031(7) . ?
Fe2 C28 2.035(8) . ?
Fe2 C26 2.036(8) . ?
Fe2 C24 2.036(7) . ?
Fe2 C27 2.038(8) . ?
Fe2 C23 2.042(7) . ?
Fe2 C20 2.047(7) . ?
Fe2 C22 2.053(7) . ?
Fe3 C39 2.037(6) . ?
Fe3 C41 2.037(7) . ?
Fe3 C45 2.038(8) . ?
Fe3 C46 2.039(8) . ?
Fe3 C40 2.039(6) . ?
Fe3 C43 2.039(7) . ?
Fe3 C48 2.041(7) . ?
Fe3 C44 2.047(8) . ?
Fe3 C42 2.054(7) . ?
Fe3 C47 2.063(7) . ?
Fe4 C51 2.020(9) . ?
Fe4 C52 2.029(9) . ?
Fe4 C57 2.031(9) . ?
Fe4 C56 2.035(10) . ?
Fe4 C50 2.042(7) . ?
Fe4 C54 2.047(9) . ?
Fe4 C58 2.049(9) . ?
Fe4 C55 2.054(11) . ?
Fe4 C53 2.060(8) . ?
Fe4 C49 2.079(6) . ?
P1 F1 1.555(4) . ?
P1 N1 1.581(6) . ?
P1 N3 1.586(6) . ?
P1 C6 1.756(6) . ?
P2 F3 1.509(5) . ?
P2 F2 1.527(5) . ?
P2 N2 1.554(7) . ?
P2 N1 1.554(6) . ?
P3 F4 1.513(5) . ?
P3 F5 1.516(5) . ?
P3 N3 1.552(6) . ?
P3 N2 1.563(7) . ?
P4 F6 1.544(4) . ?
P4 N6 1.577(6) . ?
P4 N4 1.587(6) . ?
P4 C7 1.757(6) . ?
P5 F7 1.520(5) . ?
P5 F8 1.527(5) . ?
P5 N5 1.557(7) . ?
P5 N4 1.561(6) . ?
P6 F9 1.516(5) . ?
P6 F10 1.517(5) . ?
P6 N6 1.554(6) . ?
P6 N5 1.555(7) . ?
P7 F11 1.543(4) . ?
P7 N7 1.570(6) . ?
P7 N9 1.578(6) . ?
P7 C35 1.756(7) . ?
P8 F15 1.516(5) . ?
P8 F14 1.525(5) . ?
P8 N8 1.542(8) . ?
P8 N7 1.549(6) . ?
P9 F13 1.514(6) . ?
P9 F12 1.522(6) . ?
P9 N9 1.553(7) . ?
P9 N8 1.566(8) . ?
P10 F16 1.551(4) . ?
P10 N10 1.584(6) . ?
P10 N12 1.589(6) . ?
P10 C36 1.742(6) . ?
P11 F17 1.521(5) . ?
P11 F18 1.523(5) . ?
P11 N10 1.553(6) . ?
P11 N11 1.562(7) . ?
P12 F19 1.506(5) . ?
P12 F20 1.529(5) . ?
P12 N12 1.547(6) . ?
P12 N11 1.552(7) . ?
C1 C5 1.401(16) . ?
C1 C2 1.417(14) . ?
C1 H1 0.9800 . ?
C2 C3 1.383(11) . ?
C2 H2 0.9800 . ?
C3 C4 1.366(12) . ?
C3 H3 0.9800 . ?
C4 C5 1.365(14) . ?
C4 H4 0.9800 . ?
C5 H5 0.9800 . ?
C6 C9 1.450(8) . ?
C6 C7 1.474(8) . ?
C7 C8 1.451(8) . ?
C8 C9 1.462(8) . ?
C8 C10 1.475(8) . ?
C9 C20 1.453(9) . ?
C10 C14 1.412(9) . ?
C10 C11 1.426(9) . ?
C11 C12 1.423(10) . ?
C11 H11 0.9800 . ?
C12 C13 1.412(12) . ?
C12 H12 0.9800 . ?
C13 C14 1.414(10) . ?
C13 H13 0.9800 . ?
C14 H14 0.9800 . ?
C15 C16 1.393(12) . ?
C15 C19 1.401(11) . ?
C15 H15 0.9800 . ?
C16 C17 1.413(11) . ?
C16 H16 0.9800 . ?
C17 C18 1.425(12) . ?
C17 H17 0.9800 . ?
C18 C19 1.406(12) . ?
C18 H18 0.9800 . ?
C19 H19 0.9800 . ?
C20 C21 1.428(9) . ?
C20 C24 1.433(9) . ?
C21 C22 1.416(10) . ?
C21 H21 0.9800 . ?
C22 C23 1.390(10) . ?
C22 H22 0.9800 . ?
C23 C24 1.424(9) . ?
C23 H23 0.9800 . ?
C24 H24 0.9800 . ?
C25 C29 1.364(15) . ?
C25 C26 1.412(15) . ?
C25 H25 0.9800 . ?
C26 C27 1.389(14) . ?
C26 H26 0.9800 . ?
C27 C28 1.378(14) . ?
C27 H27 0.9800 . ?
C28 C29 1.361(14) . ?
C28 H28 0.9800 . ?
C29 H29 0.9800 . ?
C30 C31 1.371(14) . ?
C30 C34 1.410(15) . ?
C30 H30 0.9800 . ?
C31 C32 1.384(13) . ?
C31 H31 0.9800 . ?
C32 C33 1.394(13) . ?
C32 H32 0.9800 . ?
C33 C34 1.390(13) . ?
C33 H33 0.9800 . ?
C34 H34 0.9800 . ?
C35 C38 1.463(9) . ?
C35 C36 1.486(9) . ?
C36 C37 1.463(9) . ?
C37 C39 1.454(9) . ?
C37 C38 1.470(8) . ?
C38 C49 1.449(9) . ?
C39 C40 1.435(9) . ?
C39 C43 1.439(9) . ?
C40 C41 1.413(10) . ?
C40 H40 0.9800 . ?
C41 C42 1.405(11) . ?
C41 H41 0.9800 . ?
C42 C43 1.394(10) . ?
C42 H42 0.9800 . ?
C43 H43 0.9800 . ?
C44 C48 1.372(12) . ?
C44 C45 1.399(12) . ?
C44 H44 0.9800 . ?
C45 C46 1.386(12) . ?
C45 H45 0.9800 . ?
C46 C47 1.397(12) . ?
C46 H46 0.9800 . ?
C47 C48 1.402(13) . ?
C47 H47 0.9800 . ?
C48 H48 0.9800 . ?
C49 C53 1.432(10) . ?
C49 C50 1.439(10) . ?
C50 C51 1.424(11) . ?
C50 H50 0.9800 . ?
C51 C52 1.398(13) . ?
C51 H51 0.9800 . ?
C52 C53 1.397(11) . ?
C52 H52 0.9800 . ?
C53 H53 0.9800 . ?
C54 C58 1.382(13) . ?
C54 C55 1.410(13) . ?
C54 H54 0.9800 . ?
C55 C56 1.390(18) . ?
C55 H55 0.9800 . ?
C56 C57 1.422(19) . ?
C56 H56 0.9800 . ?
C57 C58 1.393(15) . ?
C57 H57 0.9800 . ?
C58 H58 0.9800 . ?

loop_
_geom_torsion_atom_site_label_1
_geom_torsion_atom_site_label_2
_geom_torsion_atom_site_label_3
_geom_torsion_atom_site_label_4
_geom_torsion
_geom_torsion_site_symmetry_1
_geom_torsion_site_symmetry_2
_geom_torsion_site_symmetry_3
_geom_torsion_site_symmetry_4
_geom_torsion_publ_flag
F3 P2 N1 P1 130.6(4) . . . . ?
F2 P2 N1 P1 -122.6(4) . . . . ?
N2 P2 N1 P1 2.2(7) . . . . ?
F1 P1 N1 P2 -118.1(4) . . . . ?
N3 P1 N1 P2 2.0(6) . . . . ?
C6 P1 N1 P2 130.9(4) . . . . ?
F3 P2 N2 P3 -134.5(5) . . . . ?
F2 P2 N2 P3 119.2(5) . . . . ?
N1 P2 N2 P3 -6.3(7) . . . . ?
F4 P3 N2 P2 134.8(5) . . . . ?
F5 P3 N2 P2 -119.7(5) . . . . ?
N3 P3 N2 P2 6.0(7) . . . . ?
F4 P3 N3 P1 -129.8(4) . . . . ?
F5 P3 N3 P1 123.8(4) . . . . ?
N2 P3 N3 P1 -1.6(6) . . . . ?
F1 P1 N3 P3 117.7(4) . . . . ?
N1 P1 N3 P3 -2.3(5) . . . . ?
C6 P1 N3 P3 -132.0(4) . . . . ?
F7 P5 N4 P4 -121.0(4) . . . . ?
F8 P5 N4 P4 132.5(4) . . . . ?
N5 P5 N4 P4 6.5(6) . . . . ?
F6 P4 N4 P5 -119.2(4) . . . . ?
N6 P4 N4 P5 0.1(6) . . . . ?
C7 P4 N4 P5 133.3(4) . . . . ?
F9 P6 N5 P5 -124.6(5) . . . . ?
F10 P6 N5 P5 130.2(5) . . . . ?
N6 P6 N5 P5 2.7(7) . . . . ?
F7 P5 N5 P6 119.6(5) . . . . ?
F8 P5 N5 P6 -133.6(5) . . . . ?
N4 P5 N5 P6 -8.0(7) . . . . ?
F9 P6 N6 P4 131.4(4) . . . . ?
F10 P6 N6 P4 -123.0(4) . . . . ?
N5 P6 N6 P4 4.2(6) . . . . ?
F6 P4 N6 P6 113.8(4) . . . . ?
N4 P4 N6 P6 -5.5(6) . . . . ?
C7 P4 N6 P6 -135.5(4) . . . . ?
F15 P8 N7 P7 -130.2(4) . . . . ?
F14 P8 N7 P7 122.8(4) . . . . ?
N8 P8 N7 P7 -4.1(6) . . . . ?
F11 P7 N7 P8 -113.5(4) . . . . ?
N9 P7 N7 P8 5.8(6) . . . . ?
C35 P7 N7 P8 135.0(4) . . . . ?
F15 P8 N8 P9 125.1(5) . . . . ?
F14 P8 N8 P9 -129.9(5) . . . . ?
N7 P8 N8 P9 -2.2(7) . . . . ?
F13 P9 N8 P8 -121.1(5) . . . . ?
F12 P9 N8 P8 132.5(5) . . . . ?
N9 P9 N8 P8 6.3(7) . . . . ?
F13 P9 N9 P7 123.3(5) . . . . ?
F12 P9 N9 P7 -130.9(5) . . . . ?
N8 P9 N9 P7 -4.4(7) . . . . ?
F11 P7 N9 P9 117.5(4) . . . . ?
N7 P7 N9 P9 -1.6(6) . . . . ?
C35 P7 N9 P9 -134.2(4) . . . . ?
F17 P11 N10 P10 -123.3(4) . . . . ?
F18 P11 N10 P10 130.0(4) . . . . ?
N11 P11 N10 P10 2.6(6) . . . . ?
F16 P10 N10 P11 -117.4(4) . . . . ?
N12 P10 N10 P11 1.5(6) . . . . ?
C36 P10 N10 P11 131.8(4) . . . . ?
F19 P12 N11 P11 134.4(5) . . . . ?
F20 P12 N11 P11 -119.5(5) . . . . ?
N12 P12 N11 P11 6.0(7) . . . . ?
F17 P11 N11 P12 120.2(5) . . . . ?
F18 P11 N11 P12 -134.3(5) . . . . ?
N10 P11 N11 P12 -6.4(7) . . . . ?
F19 P12 N12 P10 -130.0(4) . . . . ?
F20 P12 N12 P10 123.5(4) . . . . ?
N11 P12 N12 P10 -1.8(7) . . . . ?
F16 P10 N12 P12 116.8(4) . . . . ?
N10 P10 N12 P12 -1.9(6) . . . . ?
C36 P10 N12 P12 -131.3(4) . . . . ?
C7 Co1 C1 C5 121.7(6) . . . . ?
C6 Co1 C1 C5 74.4(8) . . . . ?
C8 Co1 C1 C5 168.2(5) . . . . ?
C9 Co1 C1 C5 142(5) . . . . ?
C2 Co1 C1 C5 -116.2(9) . . . . ?
C3 Co1 C1 C5 -78.5(6) . . . . ?
C4 Co1 C1 C5 -36.2(6) . . . . ?
C7 Co1 C1 C2 -122.0(5) . . . . ?
C6 Co1 C1 C2 -169.4(5) . . . . ?
C8 Co1 C1 C2 -75.6(7) . . . . ?
C9 Co1 C1 C2 -102(5) . . . . ?
C5 Co1 C1 C2 116.2(9) . . . . ?
C3 Co1 C1 C2 37.7(5) . . . . ?
C4 Co1 C1 C2 80.0(6) . . . . ?
C5 C1 C2 C3 0.1(10) . . . . ?
Co1 C1 C2 C3 -61.3(6) . . . . ?
C5 C1 C2 Co1 61.3(6) . . . . ?
C7 Co1 C2 C3 -160.3(5) . . . . ?
C6 Co1 C2 C3 -174(2) . . . . ?
C8 Co1 C2 C3 -112.4(5) . . . . ?
C9 Co1 C2 C3 -69.0(7) . . . . ?
C1 Co1 C2 C3 117.9(9) . . . . ?
C5 Co1 C2 C3 78.9(6) . . . . ?
C4 Co1 C2 C3 36.4(5) . . . . ?
C7 Co1 C2 C1 81.7(7) . . . . ?
C6 Co1 C2 C1 68(3) . . . . ?
C8 Co1 C2 C1 129.7(7) . . . . ?
C9 Co1 C2 C1 173.1(6) . . . . ?
C5 Co1 C2 C1 -39.0(7) . . . . ?
C3 Co1 C2 C1 -117.9(9) . . . . ?
C4 Co1 C2 C1 -81.6(7) . . . . ?
C1 C2 C3 C4 0.5(10) . . . . ?
Co1 C2 C3 C4 -59.9(6) . . . . ?
C1 C2 C3 Co1 60.4(6) . . . . ?
C7 Co1 C3 C4 176.0(9) . . . . ?
C6 Co1 C3 C4 -61.7(8) . . . . ?
C8 Co1 C3 C4 -150.9(6) . . . . ?
C9 Co1 C3 C4 -102.1(6) . . . . ?
C2 Co1 C3 C4 119.9(8) . . . . ?
C1 Co1 C3 C4 81.1(7) . . . . ?
C5 Co1 C3 C4 37.1(6) . . . . ?
C7 Co1 C3 C2 56.0(12) . . . . ?
C6 Co1 C3 C2 178.4(6) . . . . ?
C8 Co1 C3 C2 89.1(6) . . . . ?
C9 Co1 C3 C2 137.9(5) . . . . ?
C1 Co1 C3 C2 -38.8(6) . . . . ?
C5 Co1 C3 C2 -82.9(7) . . . . ?
C4 Co1 C3 C2 -119.9(8) . . . . ?
C2 C3 C4 C5 -0.8(10) . . . . ?
Co1 C3 C4 C5 -59.8(6) . . . . ?
C2 C3 C4 Co1 59.0(6) . . . . ?
C7 Co1 C4 C5 -57.2(12) . . . . ?
C6 Co1 C4 C5 -93.4(7) . . . . ?
C8 Co1 C4 C5 178.6(6) . . . . ?
C9 Co1 C4 C5 -142.4(6) . . . . ?
C2 Co1 C4 C5 82.0(7) . . . . ?
C1 Co1 C4 C5 37.4(6) . . . . ?
C3 Co1 C4 C5 119.1(9) . . . . ?
C7 Co1 C4 C3 -176.3(8) . . . . ?
C6 Co1 C4 C3 147.5(5) . . . . ?
C8 Co1 C4 C3 59.4(9) . . . . ?
C9 Co1 C4 C3 98.4(6) . . . . ?
C2 Co1 C4 C3 -37.1(6) . . . . ?
C1 Co1 C4 C3 -81.8(7) . . . . ?
C5 Co1 C4 C3 -119.1(9) . . . . ?
C3 C4 C5 C1 0.9(11) . . . . ?
Co1 C4 C5 C1 -59.2(7) . . . . ?
C3 C4 C5 Co1 60.1(6) . . . . ?
C2 C1 C5 C4 -0.6(10) . . . . ?
Co1 C1 C5 C4 60.2(7) . . . . ?
C2 C1 C5 Co1 -60.8(6) . . . . ?
C7 Co1 C5 C4 158.4(5) . . . . ?
C6 Co1 C5 C4 107.9(6) . . . . ?
C8 Co1 C5 C4 -176.2(16) . . . . ?
C9 Co1 C5 C4 64.6(8) . . . . ?
C2 Co1 C5 C4 -80.5(6) . . . . ?
C1 Co1 C5 C4 -120.1(8) . . . . ?
C3 Co1 C5 C4 -37.0(5) . . . . ?
C7 Co1 C5 C1 -81.5(7) . . . . ?
C6 Co1 C5 C1 -132.0(6) . . . . ?
C8 Co1 C5 C1 -56(2) . . . . ?
C9 Co1 C5 C1 -175.3(5) . . . . ?
C2 Co1 C5 C1 39.6(6) . . . . ?
C3 Co1 C5 C1 83.1(6) . . . . ?
C4 Co1 C5 C1 120.1(8) . . . . ?
F1 P1 C6 C9 -79.3(7) . . . . ?
N1 P1 C6 C9 34.6(8) . . . . ?
N3 P1 C6 C9 167.1(7) . . . . ?
F1 P1 C6 C7 92.4(6) . . . . ?
N1 P1 C6 C7 -153.6(6) . . . . ?
N3 P1 C6 C7 -21.2(7) . . . . ?
F1 P1 C6 Co1 -178.6(4) . . . . ?
N1 P1 C6 Co1 -64.6(5) . . . . ?
N3 P1 C6 Co1 67.8(5) . . . . ?
C7 Co1 C6 C9 98.1(5) . . . . ?
C8 Co1 C6 C9 48.5(4) . . . . ?
C2 Co1 C6 C9 113(2) . . . . ?
C1 Co1 C6 C9 173.8(6) . . . . ?
C5 Co1 C6 C9 -142.8(6) . . . . ?
C3 Co1 C6 C9 -59.1(7) . . . . ?
C4 Co1 C6 C9 -98.9(5) . . . . ?
C8 Co1 C6 C7 -49.6(3) . . . . ?
C9 Co1 C6 C7 -98.1(5) . . . . ?
C2 Co1 C6 C7 15(3) . . . . ?
C1 Co1 C6 C7 75.7(7) . . . . ?
C5 Co1 C6 C7 119.1(6) . . . . ?
C3 Co1 C6 C7 -157.2(6) . . . . ?
C4 Co1 C6 C7 163.0(4) . . . . ?
C7 Co1 C6 P1 -126.1(6) . . . . ?
C8 Co1 C6 P1 -175.7(5) . . . . ?
C9 Co1 C6 P1 135.8(6) . . . . ?
C2 Co1 C6 P1 -111(2) . . . . ?
C1 Co1 C6 P1 -50.4(8) . . . . ?
C5 Co1 C6 P1 -7.0(7) . . . . ?
C3 Co1 C6 P1 76.6(7) . . . . ?
C4 Co1 C6 P1 36.8(6) . . . . ?
C9 C6 C7 C8 -0.7(5) . . . . ?
P1 C6 C7 C8 -175.2(6) . . . . ?
Co1 C6 C7 C8 68.8(3) . . . . ?
C9 C6 C7 P4 159.0(6) . . . . ?
P1 C6 C7 P4 -15.5(10) . . . . ?
Co1 C6 C7 P4 -131.5(6) . . . . ?
C9 C6 C7 Co1 -69.5(3) . . . . ?
P1 C6 C7 Co1 116.0(6) . . . . ?
F6 P4 C7 C8 -17.3(7) . . . . ?
N6 P4 C7 C8 -131.5(6) . . . . ?
N4 P4 C7 C8 94.4(7) . . . . ?
F6 P4 C7 C6 -167.4(6) . . . . ?
N6 P4 C7 C6 78.4(7) . . . . ?
N4 P4 C7 C6 -55.8(7) . . . . ?
F6 P4 C7 Co1 93.1(5) . . . . ?
N6 P4 C7 Co1 -21.0(6) . . . . ?
N4 P4 C7 Co1 -155.2(4) . . . . ?
C6 Co1 C7 C8 -97.8(5) . . . . ?
C9 Co1 C7 C8 -48.7(3) . . . . ?
C2 Co1 C7 C8 84.8(5) . . . . ?
C1 Co1 C7 C8 129.5(6) . . . . ?
C5 Co1 C7 C8 173.5(5) . . . . ?
C3 Co1 C7 C8 42.7(11) . . . . ?
C4 Co1 C7 C8 -144.6(9) . . . . ?
C8 Co1 C7 C6 97.8(5) . . . . ?
C9 Co1 C7 C6 49.1(4) . . . . ?
C2 Co1 C7 C6 -177.4(5) . . . . ?
C1 Co1 C7 C6 -132.7(6) . . . . ?
C5 Co1 C7 C6 -88.7(6) . . . . ?
C3 Co1 C7 C6 140.5(9) . . . . ?
C4 Co1 C7 C6 -46.8(11) . . . . ?
C6 Co1 C7 P4 126.1(6) . . . . ?
C8 Co1 C7 P4 -136.1(6) . . . . ?
C9 Co1 C7 P4 175.2(6) . . . . ?
C2 Co1 C7 P4 -51.3(6) . . . . ?
C1 Co1 C7 P4 -6.5(7) . . . . ?
C5 Co1 C7 P4 37.4(7) . . . . ?
C3 Co1 C7 P4 -93.4(10) . . . . ?
C4 Co1 C7 P4 79.3(11) . . . . ?
C6 C7 C8 C9 0.7(5) . . . . ?
P4 C7 C8 C9 -157.1(6) . . . . ?
Co1 C7 C8 C9 67.4(4) . . . . ?
C6 C7 C8 C10 165.6(7) . . . . ?
P4 C7 C8 C10 7.8(12) . . . . ?
Co1 C7 C8 C10 -127.7(8) . . . . ?
C6 C7 C8 Co1 -66.7(3) . . . . ?
P4 C7 C8 Co1 135.5(6) . . . . ?
C6 Co1 C8 C7 51.1(4) . . . . ?
C9 Co1 C8 C7 99.8(5) . . . . ?
C2 Co1 C8 C7 -121.0(4) . . . . ?
C1 Co1 C8 C7 -77.3(6) . . . . ?
C5 Co1 C8 C7 -30(2) . . . . ?
C3 Co1 C8 C7 -165.2(4) . . . . ?
C4 Co1 C8 C7 155.2(6) . . . . ?
C7 Co1 C8 C9 -99.8(5) . . . . ?
C6 Co1 C8 C9 -48.6(4) . . . . ?
C2 Co1 C8 C9 139.2(4) . . . . ?
C1 Co1 C8 C9 -177.0(5) . . . . ?
C5 Co1 C8 C9 -129.6(19) . . . . ?
C3 Co1 C8 C9 95.1(4) . . . . ?
C4 Co1 C8 C9 55.5(7) . . . . ?
C7 Co1 C8 C10 133.5(7) . . . . ?
C6 Co1 C8 C10 -175.4(7) . . . . ?
C9 Co1 C8 C10 -126.7(7) . . . . ?
C2 Co1 C8 C10 12.5(7) . . . . ?
C1 Co1 C8 C10 56.2(8) . . . . ?
C5 Co1 C8 C10 104(2) . . . . ?
C3 Co1 C8 C10 -31.7(7) . . . . ?
C4 Co1 C8 C10 -71.3(9) . . . . ?
C7 C6 C9 C20 -164.8(7) . . . . ?
P1 C6 C9 C20 9.0(13) . . . . ?
Co1 C6 C9 C20 128.9(8) . . . . ?
C7 C6 C9 C8 0.7(5) . . . . ?
P1 C6 C9 C8 174.6(6) . . . . ?
Co1 C6 C9 C8 -65.6(3) . . . . ?
C7 C6 C9 Co1 66.3(3) . . . . ?
P1 C6 C9 Co1 -119.8(7) . . . . ?
C7 C8 C9 C6 -0.7(5) . . . . ?
C10 C8 C9 C6 -167.2(6) . . . . ?
Co1 C8 C9 C6 64.1(3) . . . . ?
C7 C8 C9 C20 165.1(7) . . . . ?
C10 C8 C9 C20 -1.4(12) . . . . ?
Co1 C8 C9 C20 -130.0(7) . . . . ?
C7 C8 C9 Co1 -64.9(3) . . . . ?
C10 C8 C9 Co1 128.7(7) . . . . ?
C7 Co1 C9 C6 -51.1(4) . . . . ?
C8 Co1 C9 C6 -100.4(5) . . . . ?
C2 Co1 C9 C6 -168.7(5) . . . . ?
C1 Co1 C9 C6 -72(6) . . . . ?
C5 Co1 C9 C6 66.2(7) . . . . ?
C3 Co1 C9 C6 149.8(4) . . . . ?
C4 Co1 C9 C6 106.0(5) . . . . ?
C7 Co1 C9 C20 178.9(7) . . . . ?
C6 Co1 C9 C20 -130.0(8) . . . . ?
C8 Co1 C9 C20 129.6(8) . . . . ?
C2 Co1 C9 C20 61.4(8) . . . . ?
C1 Co1 C9 C20 158(5) . . . . ?
C5 Co1 C9 C20 -63.8(9) . . . . ?
C3 Co1 C9 C20 19.8(7) . . . . ?
C4 Co1 C9 C20 -24.0(7) . . . . ?
C7 Co1 C9 C8 49.3(3) . . . . ?
C6 Co1 C9 C8 100.4(5) . . . . ?
C2 Co1 C9 C8 -68.3(6) . . . . ?
C1 Co1 C9 C8 28(6) . . . . ?
C5 Co1 C9 C8 166.6(6) . . . . ?
C3 Co1 C9 C8 -109.8(4) . . . . ?
C4 Co1 C9 C8 -153.6(4) . . . . ?
C7 C8 C10 C14 -48.8(11) . . . . ?
C9 C8 C10 C14 111.1(8) . . . . ?
Co1 C8 C10 C14 -150.0(6) . . . . ?
C7 C8 C10 C11 143.4(7) . . . . ?
C9 C8 C10 C11 -56.7(10) . . . . ?
Co1 C8 C10 C11 42.2(9) . . . . ?
C7 C8 C10 Fe1 49.3(11) . . . . ?
C9 C8 C10 Fe1 -150.9(6) . . . . ?
Co1 C8 C10 Fe1 -52.0(9) . . . . ?
C12 Fe1 C10 C14 -81.3(5) . . . . ?
C11 Fe1 C10 C14 -119.9(6) . . . . ?
C13 Fe1 C10 C14 -37.3(4) . . . . ?
C17 Fe1 C10 C14 34.6(10) . . . . ?
C16 Fe1 C10 C14 76.7(5) . . . . ?
C18 Fe1 C10 C14 -153.9(9) . . . . ?
C15 Fe1 C10 C14 120.2(4) . . . . ?
C19 Fe1 C10 C14 164.0(4) . . . . ?
C12 Fe1 C10 C11 38.6(5) . . . . ?
C13 Fe1 C10 C11 82.6(5) . . . . ?
C17 Fe1 C10 C11 154.5(9) . . . . ?
C16 Fe1 C10 C11 -163.4(5) . . . . ?
C18 Fe1 C10 C11 -34.0(10) . . . . ?
C15 Fe1 C10 C11 -119.8(5) . . . . ?
C19 Fe1 C10 C11 -76.1(5) . . . . ?
C14 Fe1 C10 C11 119.9(6) . . . . ?
C12 Fe1 C10 C8 157.0(7) . . . . ?
C11 Fe1 C10 C8 118.4(8) . . . . ?
C13 Fe1 C10 C8 -159.0(7) . . . . ?
C17 Fe1 C10 C8 -87.1(11) . . . . ?
C16 Fe1 C10 C8 -45.0(8) . . . . ?
C18 Fe1 C10 C8 84.4(11) . . . . ?
C15 Fe1 C10 C8 -1.5(7) . . . . ?
C19 Fe1 C10 C8 42.3(8) . . . . ?
C14 Fe1 C10 C8 -121.7(8) . . . . ?
C14 C10 C11 C12 -1.2(7) . . . . ?
C8 C10 C11 C12 168.5(6) . . . . ?
Fe1 C10 C11 C12 -59.9(4) . . . . ?
C14 C10 C11 Fe1 58.7(5) . . . . ?
C8 C10 C11 Fe1 -131.6(6) . . . . ?
C13 Fe1 C11 C12 37.6(5) . . . . ?
C17 Fe1 C11 C12 -39.8(11) . . . . ?
C16 Fe1 C11 C12 166.2(10) . . . . ?
C18 Fe1 C11 C12 -75.2(6) . . . . ?
C15 Fe1 C11 C12 -159.0(5) . . . . ?
C19 Fe1 C11 C12 -117.8(5) . . . . ?
C14 Fe1 C11 C12 81.2(5) . . . . ?
C10 Fe1 C11 C12 118.0(6) . . . . ?
C12 Fe1 C11 C10 -118.0(6) . . . . ?
C13 Fe1 C11 C10 -80.4(4) . . . . ?
C17 Fe1 C11 C10 -157.8(8) . . . . ?
C16 Fe1 C11 C10 48.2(12) . . . . ?
C18 Fe1 C11 C10 166.8(4) . . . . ?
C15 Fe1 C11 C10 82.9(5) . . . . ?
C19 Fe1 C11 C10 124.2(4) . . . . ?
C14 Fe1 C11 C10 -36.9(4) . . . . ?
C10 C11 C12 C13 1.4(8) . . . . ?
Fe1 C11 C12 C13 -59.6(5) . . . . ?
C10 C11 C12 Fe1 61.0(4) . . . . ?
C11 Fe1 C12 C13 119.3(6) . . . . ?
C17 Fe1 C12 C13 -77.8(5) . . . . ?
C16 Fe1 C12 C13 -50.2(9) . . . . ?
C18 Fe1 C12 C13 -119.2(5) . . . . ?
C15 Fe1 C12 C13 177.2(8) . . . . ?
C19 Fe1 C12 C13 -159.0(5) . . . . ?
C14 Fe1 C12 C13 37.8(4) . . . . ?
C10 Fe1 C12 C13 81.0(4) . . . . ?
C13 Fe1 C12 C11 -119.3(6) . . . . ?
C17 Fe1 C12 C11 162.9(5) . . . . ?
C16 Fe1 C12 C11 -169.5(7) . . . . ?
C18 Fe1 C12 C11 121.5(5) . . . . ?
C15 Fe1 C12 C11 57.9(10) . . . . ?
C19 Fe1 C12 C11 81.7(5) . . . . ?
C14 Fe1 C12 C11 -81.5(5) . . . . ?
C10 Fe1 C12 C11 -38.3(4) . . . . ?
C11 C12 C13 C14 -1.1(8) . . . . ?
Fe1 C12 C13 C14 -60.5(5) . . . . ?
C11 C12 C13 Fe1 59.4(5) . . . . ?
C11 Fe1 C13 C12 -37.9(4) . . . . ?
C17 Fe1 C13 C12 118.3(5) . . . . ?
C16 Fe1 C13 C12 158.6(4) . . . . ?
C18 Fe1 C13 C12 77.0(5) . . . . ?
C15 Fe1 C13 C12 -177.3(8) . . . . ?
C19 Fe1 C13 C12 50.3(10) . . . . ?
C14 Fe1 C13 C12 -118.8(6) . . . . ?
C10 Fe1 C13 C12 -81.9(4) . . . . ?
C12 Fe1 C13 C14 118.8(6) . . . . ?
C11 Fe1 C13 C14 80.9(5) . . . . ?
C17 Fe1 C13 C14 -122.9(5) . . . . ?
C16 Fe1 C13 C14 -82.6(5) . . . . ?
C18 Fe1 C13 C14 -164.2(5) . . . . ?
C15 Fe1 C13 C14 -58.5(10) . . . . ?
C19 Fe1 C13 C14 169.1(8) . . . . ?
C10 Fe1 C13 C14 36.9(4) . . . . ?
C11 C10 C14 C13 0.6(8) . . . . ?
C8 C10 C14 C13 -169.0(6) . . . . ?
Fe1 C10 C14 C13 58.3(5) . . . . ?
C11 C10 C14 Fe1 -57.8(4) . . . . ?
C8 C10 C14 Fe1 132.7(6) . . . . ?
C12 C13 C14 C10 0.3(8) . . . . ?
Fe1 C13 C14 C10 -59.2(5) . . . . ?
C12 C13 C14 Fe1 59.6(5) . . . . ?
C12 Fe1 C14 C10 81.9(4) . . . . ?
C11 Fe1 C14 C10 37.5(4) . . . . ?
C13 Fe1 C14 C10 119.9(6) . . . . ?
C17 Fe1 C14 C10 -166.4(4) . . . . ?
C16 Fe1 C14 C10 -123.4(4) . . . . ?
C18 Fe1 C14 C10 157.0(7) . . . . ?
C15 Fe1 C14 C10 -82.1(5) . . . . ?
C19 Fe1 C14 C10 -46.1(12) . . . . ?
C12 Fe1 C14 C13 -38.0(5) . . . . ?
C11 Fe1 C14 C13 -82.4(5) . . . . ?
C17 Fe1 C14 C13 73.7(6) . . . . ?
C16 Fe1 C14 C13 116.7(5) . . . . ?
C18 Fe1 C14 C13 37.0(10) . . . . ?
C15 Fe1 C14 C13 158.0(5) . . . . ?
C19 Fe1 C14 C13 -166.0(10) . . . . ?
C10 Fe1 C14 C13 -119.9(6) . . . . ?
C12 Fe1 C15 C16 152.4(8) . . . . ?
C11 Fe1 C15 C16 -164.0(4) . . . . ?
C13 Fe1 C15 C16 -32.7(11) . . . . ?
C17 Fe1 C15 C16 38.2(5) . . . . ?
C18 Fe1 C15 C16 82.6(5) . . . . ?
C19 Fe1 C15 C16 120.4(7) . . . . ?
C14 Fe1 C15 C16 -76.0(6) . . . . ?
C10 Fe1 C15 C16 -119.5(5) . . . . ?
C12 Fe1 C15 C19 32.0(11) . . . . ?
C11 Fe1 C15 C19 75.6(6) . . . . ?
C13 Fe1 C15 C19 -153.1(8) . . . . ?
C17 Fe1 C15 C19 -82.2(5) . . . . ?
C16 Fe1 C15 C19 -120.4(7) . . . . ?
C18 Fe1 C15 C19 -37.8(5) . . . . ?
C14 Fe1 C15 C19 163.6(5) . . . . ?
C10 Fe1 C15 C19 120.0(5) . . . . ?
C19 C15 C16 C17 -0.7(9) . . . . ?
Fe1 C15 C16 C17 -59.8(5) . . . . ?
C19 C15 C16 Fe1 59.1(5) . . . . ?
C12 Fe1 C16 C15 -157.0(7) . . . . ?
C11 Fe1 C16 C15 45.8(12) . . . . ?
C13 Fe1 C16 C15 167.0(4) . . . . ?
C17 Fe1 C16 C15 -118.6(7) . . . . ?
C18 Fe1 C16 C15 -80.5(5) . . . . ?
C19 Fe1 C16 C15 -36.9(5) . . . . ?
C14 Fe1 C16 C15 124.1(5) . . . . ?
C10 Fe1 C16 C15 82.7(5) . . . . ?
C12 Fe1 C16 C17 -38.4(11) . . . . ?
C11 Fe1 C16 C17 164.4(10) . . . . ?
C13 Fe1 C16 C17 -74.4(6) . . . . ?
C18 Fe1 C16 C17 38.1(5) . . . . ?
C15 Fe1 C16 C17 118.6(7) . . . . ?
C19 Fe1 C16 C17 81.7(6) . . . . ?
C14 Fe1 C16 C17 -117.3(5) . . . . ?
C10 Fe1 C16 C17 -158.8(5) . . . . ?
C15 C16 C17 C18 0.5(9) . . . . ?
Fe1 C16 C17 C18 -59.5(5) . . . . ?
C15 C16 C17 Fe1 60.1(5) . . . . ?
C12 Fe1 C17 C16 163.3(5) . . . . ?
C11 Fe1 C17 C16 -167.9(8) . . . . ?
C13 Fe1 C17 C16 122.1(5) . . . . ?
C18 Fe1 C17 C16 -118.8(8) . . . . ?
C15 Fe1 C17 C16 -37.6(5) . . . . ?
C19 Fe1 C17 C16 -81.1(6) . . . . ?
C14 Fe1 C17 C16 82.2(6) . . . . ?
C10 Fe1 C17 C16 56.6(11) . . . . ?
C12 Fe1 C17 C18 -77.9(6) . . . . ?
C11 Fe1 C17 C18 -49.1(11) . . . . ?
C13 Fe1 C17 C18 -119.0(6) . . . . ?
C16 Fe1 C17 C18 118.8(8) . . . . ?
C15 Fe1 C17 C18 81.2(6) . . . . ?
C19 Fe1 C17 C18 37.7(5) . . . . ?
C14 Fe1 C17 C18 -159.0(5) . . . . ?
C10 Fe1 C17 C18 175.5(8) . . . . ?
C16 C17 C18 C19 -0.2(9) . . . . ?
Fe1 C17 C18 C19 -59.8(5) . . . . ?
C16 C17 C18 Fe1 59.6(5) . . . . ?
C12 Fe1 C18 C19 -123.1(5) . . . . ?
C11 Fe1 C18 C19 -82.1(6) . . . . ?
C13 Fe1 C18 C19 -164.1(5) . . . . ?
C17 Fe1 C18 C19 118.7(7) . . . . ?
C16 Fe1 C18 C19 80.9(5) . . . . ?
C15 Fe1 C18 C19 37.6(5) . . . . ?
C14 Fe1 C18 C19 169.2(7) . . . . ?
C10 Fe1 C18 C19 -56.8(11) . . . . ?
C12 Fe1 C18 C17 118.3(6) . . . . ?
C11 Fe1 C18 C17 159.3(5) . . . . ?
C13 Fe1 C18 C17 77.3(6) . . . . ?
C16 Fe1 C18 C17 -37.8(5) . . . . ?
C15 Fe1 C18 C17 -81.0(6) . . . . ?
C19 Fe1 C18 C17 -118.7(7) . . . . ?
C14 Fe1 C18 C17 50.5(10) . . . . ?
C10 Fe1 C18 C17 -175.4(7) . . . . ?
C16 C15 C19 C18 0.6(9) . . . . ?
Fe1 C15 C19 C18 59.7(5) . . . . ?
C16 C15 C19 Fe1 -59.1(5) . . . . ?
C17 C18 C19 C15 -0.2(8) . . . . ?
Fe1 C18 C19 C15 -59.7(5) . . . . ?
C17 C18 C19 Fe1 59.5(5) . . . . ?
C12 Fe1 C19 C15 -167.7(5) . . . . ?
C11 Fe1 C19 C15 -124.3(5) . . . . ?
C13 Fe1 C19 C15 156.0(8) . . . . ?
C17 Fe1 C19 C15 80.6(5) . . . . ?
C16 Fe1 C19 C15 36.7(5) . . . . ?
C18 Fe1 C19 C15 118.9(7) . . . . ?
C14 Fe1 C19 C15 -47.4(12) . . . . ?
C10 Fe1 C19 C15 -82.4(6) . . . . ?
C12 Fe1 C19 C18 73.4(6) . . . . ?
C11 Fe1 C19 C18 116.8(5) . . . . ?
C13 Fe1 C19 C18 37.1(11) . . . . ?
C17 Fe1 C19 C18 -38.3(5) . . . . ?
C16 Fe1 C19 C18 -82.2(5) . . . . ?
C15 Fe1 C19 C18 -118.9(7) . . . . ?
C14 Fe1 C19 C18 -166.3(9) . . . . ?
C10 Fe1 C19 C18 158.8(5) . . . . ?
C6 C9 C20 C21 164.3(7) . . . . ?
C8 C9 C20 C21 4.4(12) . . . . ?
Co1 C9 C20 C21 -96.4(8) . . . . ?
C6 C9 C20 C24 -5.9(12) . . . . ?
C8 C9 C20 C24 -165.7(7) . . . . ?
Co1 C9 C20 C24 93.5(8) . . . . ?
C6 C9 C20 Fe2 79.3(9) . . . . ?
C8 C9 C20 Fe2 -80.6(8) . . . . ?
Co1 C9 C20 Fe2 178.6(3) . . . . ?
C25 Fe2 C20 C21 -122.5(6) . . . . ?
C29 Fe2 C20 C21 -162.8(6) . . . . ?
C28 Fe2 C20 C21 168.8(9) . . . . ?
C26 Fe2 C20 C21 -80.9(6) . . . . ?
C24 Fe2 C20 C21 118.5(5) . . . . ?
C27 Fe2 C20 C21 -52.7(10) . . . . ?
C23 Fe2 C20 C21 80.3(4) . . . . ?
C22 Fe2 C20 C21 37.6(4) . . . . ?
C25 Fe2 C20 C24 119.0(6) . . . . ?
C29 Fe2 C20 C24 78.8(6) . . . . ?
C21 Fe2 C20 C24 -118.5(5) . . . . ?
C28 Fe2 C20 C24 50.4(10) . . . . ?
C26 Fe2 C20 C24 160.7(5) . . . . ?
C27 Fe2 C20 C24 -171.2(9) . . . . ?
C23 Fe2 C20 C24 -38.1(4) . . . . ?
C22 Fe2 C20 C24 -80.9(4) . . . . ?
C25 Fe2 C20 C9 -1.8(7) . . . . ?
C29 Fe2 C20 C9 -42.0(7) . . . . ?
C21 Fe2 C20 C9 120.7(7) . . . . ?
C28 Fe2 C20 C9 -70.4(11) . . . . ?
C26 Fe2 C20 C9 39.9(7) . . . . ?
C24 Fe2 C20 C9 -120.8(6) . . . . ?
C27 Fe2 C20 C9 68.0(11) . . . . ?
C23 Fe2 C20 C9 -158.9(6) . . . . ?
C22 Fe2 C20 C9 158.3(6) . . . . ?
C24 C20 C21 C22 -1.3(8) . . . . ?
C9 C20 C21 C22 -173.0(6) . . . . ?
Fe2 C20 C21 C22 -60.3(5) . . . . ?
C24 C20 C21 Fe2 59.0(4) . . . . ?
C9 C20 C21 Fe2 -112.7(6) . . . . ?
C25 Fe2 C21 C22 -164.8(6) . . . . ?
C29 Fe2 C21 C22 163.4(10) . . . . ?
C28 Fe2 C21 C22 -48.4(12) . . . . ?
C26 Fe2 C21 C22 -121.9(6) . . . . ?
C24 Fe2 C21 C22 80.9(5) . . . . ?
C27 Fe2 C21 C22 -80.5(6) . . . . ?
C23 Fe2 C21 C22 36.8(4) . . . . ?
C20 Fe2 C21 C22 119.2(6) . . . . ?
C25 Fe2 C21 C20 76.0(6) . . . . ?
C29 Fe2 C21 C20 44.2(12) . . . . ?
C28 Fe2 C21 C20 -167.7(10) . . . . ?
C26 Fe2 C21 C20 118.9(5) . . . . ?
C24 Fe2 C21 C20 -38.3(4) . . . . ?
C27 Fe2 C21 C20 160.3(5) . . . . ?
C23 Fe2 C21 C20 -82.5(4) . . . . ?
C22 Fe2 C21 C20 -119.2(6) . . . . ?
C20 C21 C22 C23 1.1(8) . . . . ?
Fe2 C21 C22 C23 -58.9(5) . . . . ?
C20 C21 C22 Fe2 60.0(5) . . . . ?
C25 Fe2 C22 C23 161.1(10) . . . . ?
C29 Fe2 C22 C23 -43.7(12) . . . . ?
C21 Fe2 C22 C23 119.8(6) . . . . ?
C28 Fe2 C22 C23 -78.1(6) . . . . ?
C26 Fe2 C22 C23 -162.1(6) . . . . ?
C24 Fe2 C22 C23 37.5(4) . . . . ?
C27 Fe2 C22 C23 -119.9(5) . . . . ?
C20 Fe2 C22 C23 81.9(5) . . . . ?
C25 Fe2 C22 C21 41.2(12) . . . . ?
C29 Fe2 C22 C21 -163.5(9) . . . . ?
C28 Fe2 C22 C21 162.0(5) . . . . ?
C26 Fe2 C22 C21 78.0(6) . . . . ?
C24 Fe2 C22 C21 -82.3(5) . . . . ?
C27 Fe2 C22 C21 120.2(5) . . . . ?
C23 Fe2 C22 C21 -119.8(6) . . . . ?
C20 Fe2 C22 C21 -37.9(4) . . . . ?
C21 C22 C23 C24 -0.5(8) . . . . ?
Fe2 C22 C23 C24 -58.8(5) . . . . ?
C21 C22 C23 Fe2 58.4(5) . . . . ?
C25 Fe2 C23 C22 -163.4(9) . . . . ?
C29 Fe2 C23 C22 162.6(5) . . . . ?
C21 Fe2 C23 C22 -37.5(4) . . . . ?
C28 Fe2 C23 C22 121.5(6) . . . . ?
C26 Fe2 C23 C22 46.7(13) . . . . ?
C24 Fe2 C23 C22 -120.2(6) . . . . ?
C27 Fe2 C23 C22 80.2(6) . . . . ?
C20 Fe2 C23 C22 -81.9(5) . . . . ?
C25 Fe2 C23 C24 -43.2(11) . . . . ?
C29 Fe2 C23 C24 -77.2(6) . . . . ?
C21 Fe2 C23 C24 82.7(4) . . . . ?
C28 Fe2 C23 C24 -118.3(5) . . . . ?
C26 Fe2 C23 C24 166.9(10) . . . . ?
C27 Fe2 C23 C24 -159.6(5) . . . . ?
C20 Fe2 C23 C24 38.3(4) . . . . ?
C22 Fe2 C23 C24 120.2(6) . . . . ?
C22 C23 C24 C20 -0.3(8) . . . . ?
Fe2 C23 C24 C20 -59.9(5) . . . . ?
C22 C23 C24 Fe2 59.6(5) . . . . ?
C21 C20 C24 C23 1.0(7) . . . . ?
C9 C20 C24 C23 172.7(6) . . . . ?
Fe2 C20 C24 C23 59.9(5) . . . . ?
C21 C20 C24 Fe2 -58.9(5) . . . . ?
C9 C20 C24 Fe2 112.8(6) . . . . ?
C25 Fe2 C24 C23 162.4(6) . . . . ?
C29 Fe2 C24 C23 121.6(6) . . . . ?
C21 Fe2 C24 C23 -80.3(5) . . . . ?
C28 Fe2 C24 C23 81.6(6) . . . . ?
C26 Fe2 C24 C23 -167.7(10) . . . . ?
C27 Fe2 C24 C23 53.0(11) . . . . ?
C20 Fe2 C24 C23 -118.5(6) . . . . ?
C22 Fe2 C24 C23 -36.5(4) . . . . ?
C25 Fe2 C24 C20 -79.1(6) . . . . ?
C29 Fe2 C24 C20 -119.9(5) . . . . ?
C21 Fe2 C24 C20 38.2(4) . . . . ?
C28 Fe2 C24 C20 -159.9(5) . . . . ?
C26 Fe2 C24 C20 -49.2(11) . . . . ?
C27 Fe2 C24 C20 171.5(9) . . . . ?
C23 Fe2 C24 C20 118.5(6) . . . . ?
C22 Fe2 C24 C20 82.0(4) . . . . ?
C21 Fe2 C25 C29 -162.7(6) . . . . ?
C28 Fe2 C25 C29 36.6(6) . . . . ?
C26 Fe2 C25 C29 117.5(9) . . . . ?
C24 Fe2 C25 C29 -78.7(7) . . . . ?
C27 Fe2 C25 C29 79.7(7) . . . . ?
C23 Fe2 C25 C29 -47.1(12) . . . . ?
C20 Fe2 C25 C29 -121.1(6) . . . . ?
C22 Fe2 C25 C29 166.3(9) . . . . ?
C29 Fe2 C25 C26 -117.5(9) . . . . ?
C21 Fe2 C25 C26 79.8(7) . . . . ?
C28 Fe2 C25 C26 -80.9(7) . . . . ?
C24 Fe2 C25 C26 163.7(6) . . . . ?
C27 Fe2 C25 C26 -37.8(6) . . . . ?
C23 Fe2 C25 C26 -164.6(9) . . . . ?
C20 Fe2 C25 C26 121.4(6) . . . . ?
C22 Fe2 C25 C26 48.8(13) . . . . ?
C29 C25 C26 C27 -1.3(10) . . . . ?
Fe2 C25 C26 C27 60.1(6) . . . . ?
C29 C25 C26 Fe2 -61.4(7) . . . . ?
C25 Fe2 C26 C27 -118.0(9) . . . . ?
C29 Fe2 C26 C27 -80.1(7) . . . . ?
C21 Fe2 C26 C27 121.9(6) . . . . ?
C28 Fe2 C26 C27 -37.3(6) . . . . ?
C24 Fe2 C26 C27 -158.6(9) . . . . ?
C23 Fe2 C26 C27 45.2(14) . . . . ?
C20 Fe2 C26 C27 165.1(6) . . . . ?
C22 Fe2 C26 C27 79.7(7) . . . . ?
C29 Fe2 C26 C25 37.8(6) . . . . ?
C21 Fe2 C26 C25 -120.1(7) . . . . ?
C28 Fe2 C26 C25 80.6(7) . . . . ?
C24 Fe2 C26 C25 -40.6(13) . . . . ?
C27 Fe2 C26 C25 118.0(9) . . . . ?
C23 Fe2 C26 C25 163.2(10) . . . . ?
C20 Fe2 C26 C25 -76.9(7) . . . . ?
C22 Fe2 C26 C25 -162.3(6) . . . . ?
C25 C26 C27 C28 0.9(10) . . . . ?
Fe2 C26 C27 C28 60.0(6) . . . . ?
C25 C26 C27 Fe2 -59.1(6) . . . . ?
C25 Fe2 C27 C28 -80.2(7) . . . . ?
C29 Fe2 C27 C28 -37.0(7) . . . . ?
C21 Fe2 C27 C28 163.6(6) . . . . ?
C26 Fe2 C27 C28 -118.9(9) . . . . ?
C24 Fe2 C27 C28 39.2(12) . . . . ?
C23 Fe2 C27 C28 78.4(7) . . . . ?
C20 Fe2 C27 C28 -157.0(9) . . . . ?
C22 Fe2 C27 C28 120.5(6) . . . . ?
C25 Fe2 C27 C26 38.7(7) . . . . ?
C29 Fe2 C27 C26 81.9(7) . . . . ?
C21 Fe2 C27 C26 -77.5(7) . . . . ?
C28 Fe2 C27 C26 118.9(9) . . . . ?
C24 Fe2 C27 C26 158.1(8) . . . . ?
C23 Fe2 C27 C26 -162.7(6) . . . . ?
C20 Fe2 C27 C26 -38.1(12) . . . . ?
C22 Fe2 C27 C26 -120.6(6) . . . . ?
C26 C27 C28 C29 -0.2(11) . . . . ?
Fe2 C27 C28 C29 59.8(6) . . . . ?
C26 C27 C28 Fe2 -59.9(6) . . . . ?
C25 Fe2 C28 C29 -36.9(7) . . . . ?
C21 Fe2 C28 C29 -162.6(10) . . . . ?
C26 Fe2 C28 C29 -81.6(8) . . . . ?
C24 Fe2 C28 C29 76.5(8) . . . . ?
C27 Fe2 C28 C29 -119.2(9) . . . . ?
C23 Fe2 C28 C29 119.7(7) . . . . ?
C20 Fe2 C28 C29 39.4(13) . . . . ?
C22 Fe2 C28 C29 161.2(7) . . . . ?
C25 Fe2 C28 C27 82.3(7) . . . . ?
C29 Fe2 C28 C27 119.2(9) . . . . ?
C21 Fe2 C28 C27 -43.3(13) . . . . ?
C26 Fe2 C28 C27 37.6(6) . . . . ?
C24 Fe2 C28 C27 -164.3(5) . . . . ?
C23 Fe2 C28 C27 -121.0(6) . . . . ?
C20 Fe2 C28 C27 158.7(8) . . . . ?
C22 Fe2 C28 C27 -79.6(7) . . . . ?
C27 C28 C29 C25 -0.7(11) . . . . ?
Fe2 C28 C29 C25 59.4(7) . . . . ?
C27 C28 C29 Fe2 -60.0(6) . . . . ?
C26 C25 C29 C28 1.2(11) . . . . ?
Fe2 C25 C29 C28 -60.1(7) . . . . ?
C26 C25 C29 Fe2 61.3(6) . . . . ?
C25 Fe2 C29 C28 120.0(10) . . . . ?
C21 Fe2 C29 C28 163.6(9) . . . . ?
C26 Fe2 C29 C28 80.9(7) . . . . ?
C24 Fe2 C29 C28 -121.2(7) . . . . ?
C27 Fe2 C29 C28 37.3(6) . . . . ?
C23 Fe2 C29 C28 -79.3(7) . . . . ?
C20 Fe2 C29 C28 -163.6(6) . . . . ?
C22 Fe2 C29 C28 -47.4(13) . . . . ?
C21 Fe2 C29 C25 43.6(14) . . . . ?
C28 Fe2 C29 C25 -120.0(10) . . . . ?
C26 Fe2 C29 C25 -39.1(7) . . . . ?
C24 Fe2 C29 C25 118.8(6) . . . . ?
C27 Fe2 C29 C25 -82.7(7) . . . . ?
C23 Fe2 C29 C25 160.7(6) . . . . ?
C20 Fe2 C29 C25 76.4(7) . . . . ?
C22 Fe2 C29 C25 -167.4(9) . . . . ?
C36 Co2 C30 C31 -105.9(6) . . . . ?
C35 Co2 C30 C31 -156.4(5) . . . . ?
C38 Co2 C30 C31 179.2(17) . . . . ?
C37 Co2 C30 C31 -62.2(8) . . . . ?
C33 Co2 C30 C31 81.2(6) . . . . ?
C34 Co2 C30 C31 119.5(8) . . . . ?
C32 Co2 C30 C31 37.5(6) . . . . ?
C36 Co2 C30 C34 134.6(6) . . . . ?
C35 Co2 C30 C34 84.1(6) . . . . ?
C38 Co2 C30 C34 60(2) . . . . ?
C37 Co2 C30 C34 178.3(5) . . . . ?
C33 Co2 C30 C34 -38.3(6) . . . . ?
C31 Co2 C30 C34 -119.5(9) . . . . ?
C32 Co2 C30 C34 -82.0(6) . . . . ?
C34 C30 C31 C32 -0.7(10) . . . . ?
Co2 C30 C31 C32 -60.4(6) . . . . ?
C34 C30 C31 Co2 59.7(6) . . . . ?
C36 Co2 C31 C30 94.6(6) . . . . ?
C35 Co2 C31 C30 61.2(12) . . . . ?
C38 Co2 C31 C30 -179.7(6) . . . . ?
C37 Co2 C31 C30 143.5(6) . . . . ?
C33 Co2 C31 C30 -81.5(7) . . . . ?
C34 Co2 C31 C30 -37.9(6) . . . . ?
C32 Co2 C31 C30 -118.8(9) . . . . ?
C36 Co2 C31 C32 -146.6(5) . . . . ?
C35 Co2 C31 C32 -180.0(8) . . . . ?
C38 Co2 C31 C32 -60.9(9) . . . . ?
C37 Co2 C31 C32 -97.7(6) . . . . ?
C33 Co2 C31 C32 37.3(6) . . . . ?
C30 Co2 C31 C32 118.8(9) . . . . ?
C34 Co2 C31 C32 80.9(7) . . . . ?
C30 C31 C32 C33 1.2(10) . . . . ?
Co2 C31 C32 C33 -58.6(6) . . . . ?
C30 C31 C32 Co2 59.9(6) . . . . ?
C36 Co2 C32 C31 61.7(8) . . . . ?
C35 Co2 C32 C31 180.0(9) . . . . ?
C38 Co2 C32 C31 150.0(6) . . . . ?
C37 Co2 C32 C31 101.8(6) . . . . ?
C33 Co2 C32 C31 -119.6(8) . . . . ?
C30 Co2 C32 C31 -37.3(6) . . . . ?
C34 Co2 C32 C31 -81.8(7) . . . . ?
C36 Co2 C32 C33 -178.6(5) . . . . ?
C35 Co2 C32 C33 -60.4(12) . . . . ?
C38 Co2 C32 C33 -90.3(6) . . . . ?
C37 Co2 C32 C33 -138.6(5) . . . . ?
C30 Co2 C32 C33 82.3(6) . . . . ?
C34 Co2 C32 C33 37.9(6) . . . . ?
C31 Co2 C32 C33 119.6(8) . . . . ?
C31 C32 C33 C34 -1.3(9) . . . . ?
Co2 C32 C33 C34 -60.5(6) . . . . ?
C31 C32 C33 Co2 59.2(6) . . . . ?
C36 Co2 C33 C34 -68(3) . . . . ?
C35 Co2 C33 C34 -82.0(7) . . . . ?
C38 Co2 C33 C34 -130.2(6) . . . . ?
C37 Co2 C33 C34 -174.6(6) . . . . ?
C30 Co2 C33 C34 38.8(6) . . . . ?
C31 Co2 C33 C34 81.7(7) . . . . ?
C32 Co2 C33 C34 118.5(9) . . . . ?
C36 Co2 C33 C32 174(3) . . . . ?
C35 Co2 C33 C32 159.5(5) . . . . ?
C38 Co2 C33 C32 111.3(5) . . . . ?
C37 Co2 C33 C32 66.9(7) . . . . ?
C30 Co2 C33 C32 -79.7(6) . . . . ?
C34 Co2 C33 C32 -118.5(9) . . . . ?
C31 Co2 C33 C32 -36.9(6) . . . . ?
C32 C33 C34 C30 0.9(9) . . . . ?
Co2 C33 C34 C30 -60.2(6) . . . . ?
C32 C33 C34 Co2 61.1(6) . . . . ?
C31 C30 C34 C33 -0.1(10) . . . . ?
Co2 C30 C34 C33 60.3(6) . . . . ?
C31 C30 C34 Co2 -60.4(6) . . . . ?
C36 Co2 C34 C33 170.8(5) . . . . ?
C35 Co2 C34 C33 122.3(6) . . . . ?
C38 Co2 C34 C33 74.7(7) . . . . ?
C37 Co2 C34 C33 79(6) . . . . ?
C30 Co2 C34 C33 -117.4(9) . . . . ?
C31 Co2 C34 C33 -80.7(6) . . . . ?
C32 Co2 C34 C33 -37.8(6) . . . . ?
C36 Co2 C34 C30 -71.7(8) . . . . ?
C35 Co2 C34 C30 -120.3(6) . . . . ?
C38 Co2 C34 C30 -167.9(5) . . . . ?
C37 Co2 C34 C30 -163(6) . . . . ?
C33 Co2 C34 C30 117.4(9) . . . . ?
C31 Co2 C34 C30 36.7(6) . . . . ?
C32 Co2 C34 C30 79.6(6) . . . . ?
F11 P7 C35 C38 19.8(7) . . . . ?
N7 P7 C35 C38 134.3(6) . . . . ?
N9 P7 C35 C38 -92.4(7) . . . . ?
F11 P7 C35 C36 165.6(6) . . . . ?
N7 P7 C35 C36 -79.9(6) . . . . ?
N9 P7 C35 C36 53.4(7) . . . . ?
F11 P7 C35 Co2 -94.0(5) . . . . ?
N7 P7 C35 Co2 20.6(7) . . . . ?
N9 P7 C35 Co2 153.9(5) . . . . ?
C36 Co2 C35 C38 98.1(5) . . . . ?
C37 Co2 C35 C38 48.6(3) . . . . ?
C33 Co2 C35 C38 -84.3(5) . . . . ?
C30 Co2 C35 C38 -173.9(5) . . . . ?
C34 Co2 C35 C38 -128.6(5) . . . . ?
C31 Co2 C35 C38 141.6(10) . . . . ?
C32 Co2 C35 C38 -38.4(12) . . . . ?
C38 Co2 C35 C36 -98.1(5) . . . . ?
C37 Co2 C35 C36 -49.4(4) . . . . ?
C33 Co2 C35 C36 177.7(5) . . . . ?
C30 Co2 C35 C36 88.0(6) . . . . ?
C34 Co2 C35 C36 133.3(5) . . . . ?
C31 Co2 C35 C36 43.5(11) . . . . ?
C32 Co2 C35 C36 -136.5(10) . . . . ?
C36 Co2 C35 P7 -125.1(7) . . . . ?
C38 Co2 C35 P7 136.8(7) . . . . ?
C37 Co2 C35 P7 -174.6(6) . . . . ?
C33 Co2 C35 P7 52.6(7) . . . . ?
C30 Co2 C35 P7 -37.1(8) . . . . ?
C34 Co2 C35 P7 8.2(7) . . . . ?
C31 Co2 C35 P7 -81.6(11) . . . . ?
C32 Co2 C35 P7 98.4(11) . . . . ?
C38 C35 C36 C37 0.7(5) . . . . ?
P7 C35 C36 C37 -156.0(5) . . . . ?
Co2 C35 C36 C37 69.2(3) . . . . ?
C38 C35 C36 P10 174.4(5) . . . . ?
P7 C35 C36 P10 17.7(9) . . . . ?
Co2 C35 C36 P10 -117.1(6) . . . . ?
C38 C35 C36 Co2 -68.5(3) . . . . ?
P7 C35 C36 Co2 134.8(5) . . . . ?
F16 P10 C36 C37 77.8(7) . . . . ?
N10 P10 C36 C37 -169.2(7) . . . . ?
N12 P10 C36 C37 -36.4(8) . . . . ?
F16 P10 C36 C35 -92.6(6) . . . . ?
N10 P10 C36 C35 20.3(7) . . . . ?
N12 P10 C36 C35 153.1(6) . . . . ?
F16 P10 C36 Co2 177.6(4) . . . . ?
N10 P10 C36 Co2 -69.5(5) . . . . ?
N12 P10 C36 Co2 63.4(5) . . . . ?
C35 Co2 C36 C37 -98.0(5) . . . . ?
C38 Co2 C36 C37 -48.6(3) . . . . ?
C33 Co2 C36 C37 -114(3) . . . . ?
C30 Co2 C36 C37 142.4(5) . . . . ?
C34 Co2 C36 C37 -174.7(6) . . . . ?
C31 Co2 C36 C37 98.4(5) . . . . ?
C32 Co2 C36 C37 58.8(7) . . . . ?
C38 Co2 C36 C35 49.5(4) . . . . ?
C37 Co2 C36 C35 98.0(5) . . . . ?
C33 Co2 C36 C35 -16(3) . . . . ?
C30 Co2 C36 C35 -119.5(5) . . . . ?
C34 Co2 C36 C35 -76.7(7) . . . . ?
C31 Co2 C36 C35 -163.5(5) . . . . ?
C32 Co2 C36 C35 156.8(6) . . . . ?
C35 Co2 C36 P10 125.7(6) . . . . ?
C38 Co2 C36 P10 175.2(5) . . . . ?
C37 Co2 C36 P10 -136.2(6) . . . . ?
C33 Co2 C36 P10 110(3) . . . . ?
C30 Co2 C36 P10 6.2(6) . . . . ?
C34 Co2 C36 P10 49.0(7) . . . . ?
C31 Co2 C36 P10 -37.8(6) . . . . ?
C32 Co2 C36 P10 -77.5(7) . . . . ?
C35 C36 C37 C39 162.1(7) . . . . ?
P10 C36 C37 C39 -10.8(12) . . . . ?
Co2 C36 C37 C39 -131.2(7) . . . . ?
C35 C36 C37 C38 -0.7(5) . . . . ?
P10 C36 C37 C38 -173.6(6) . . . . ?
Co2 C36 C37 C38 66.0(3) . . . . ?
C35 C36 C37 Co2 -66.7(3) . . . . ?
P10 C36 C37 Co2 120.5(7) . . . . ?
C36 Co2 C37 C39 130.5(8) . . . . ?
C35 Co2 C37 C39 -178.3(7) . . . . ?
C38 Co2 C37 C39 -129.2(8) . . . . ?
C33 Co2 C37 C39 -59.0(9) . . . . ?
C30 Co2 C37 C39 63.9(9) . . . . ?
C34 Co2 C37 C39 -134(6) . . . . ?
C31 Co2 C37 C39 25.3(8) . . . . ?
C32 Co2 C37 C39 -18.5(8) . . . . ?
C35 Co2 C37 C36 51.2(4) . . . . ?
C38 Co2 C37 C36 100.3(5) . . . . ?
C33 Co2 C37 C36 170.6(5) . . . . ?
C30 Co2 C37 C36 -66.5(7) . . . . ?
C34 Co2 C37 C36 95(6) . . . . ?
C31 Co2 C37 C36 -105.1(5) . . . . ?
C32 Co2 C37 C36 -149.0(4) . . . . ?
C36 Co2 C37 C38 -100.3(5) . . . . ?
C35 Co2 C37 C38 -49.1(4) . . . . ?
C33 Co2 C37 C38 70.3(6) . . . . ?
C30 Co2 C37 C38 -166.8(6) . . . . ?
C34 Co2 C37 C38 -5(6) . . . . ?
C31 Co2 C37 C38 154.6(4) . . . . ?
C32 Co2 C37 C38 110.7(4) . . . . ?
C36 C35 C38 C49 -167.4(7) . . . . ?
P7 C35 C38 C49 -12.9(12) . . . . ?
Co2 C35 C38 C49 126.6(8) . . . . ?
C36 C35 C38 C37 -0.7(5) . . . . ?
P7 C35 C38 C37 153.7(6) . . . . ?
Co2 C35 C38 C37 -66.8(3) . . . . ?
C36 C35 C38 Co2 66.0(3) . . . . ?
P7 C35 C38 Co2 -139.5(6) . . . . ?
C39 C37 C38 C49 4.8(12) . . . . ?
C36 C37 C38 C49 168.3(7) . . . . ?
Co2 C37 C38 C49 -127.7(7) . . . . ?
C39 C37 C38 C35 -162.7(7) . . . . ?
C36 C37 C38 C35 0.7(5) . . . . ?
Co2 C37 C38 C35 64.8(3) . . . . ?
C39 C37 C38 Co2 132.5(7) . . . . ?
C36 C37 C38 Co2 -64.0(3) . . . . ?
C36 Co2 C38 C49 177.0(7) . . . . ?
C35 Co2 C38 C49 -131.8(8) . . . . ?
C37 Co2 C38 C49 128.0(8) . . . . ?
C33 Co2 C38 C49 -9.7(7) . . . . ?
C30 Co2 C38 C49 -103(2) . . . . ?
C34 Co2 C38 C49 -52.4(8) . . . . ?
C31 Co2 C38 C49 75.6(9) . . . . ?
C32 Co2 C38 C49 35.0(8) . . . . ?
C36 Co2 C38 C35 -51.2(4) . . . . ?
C37 Co2 C38 C35 -100.2(5) . . . . ?
C33 Co2 C38 C35 122.2(5) . . . . ?
C30 Co2 C38 C35 29(2) . . . . ?
C34 Co2 C38 C35 79.4(6) . . . . ?
C31 Co2 C38 C35 -152.6(6) . . . . ?
C32 Co2 C38 C35 166.8(4) . . . . ?
C36 Co2 C38 C37 49.0(4) . . . . ?
C35 Co2 C38 C37 100.2(5) . . . . ?
C33 Co2 C38 C37 -137.7(5) . . . . ?
C30 Co2 C38 C37 128.7(19) . . . . ?
C34 Co2 C38 C37 179.6(5) . . . . ?
C31 Co2 C38 C37 -52.4(8) . . . . ?
C32 Co2 C38 C37 -93.1(5) . . . . ?
C36 C37 C39 C40 9.9(11) . . . . ?
C38 C37 C39 C40 166.2(6) . . . . ?
Co2 C37 C39 C40 -91.4(8) . . . . ?
C36 C37 C39 C43 -158.2(7) . . . . ?
C38 C37 C39 C43 -1.9(11) . . . . ?
Co2 C37 C39 C43 100.5(8) . . . . ?
C36 C37 C39 Fe3 -74.1(8) . . . . ?
C38 C37 C39 Fe3 82.3(8) . . . . ?
Co2 C37 C39 Fe3 -175.3(4) . . . . ?
C41 Fe3 C39 C40 37.8(4) . . . . ?
C45 Fe3 C39 C40 -74.9(5) . . . . ?
C46 Fe3 C39 C40 -47.8(11) . . . . ?
C43 Fe3 C39 C40 118.4(6) . . . . ?
C48 Fe3 C39 C40 -155.6(5) . . . . ?
C44 Fe3 C39 C40 -115.5(5) . . . . ?
C42 Fe3 C39 C40 81.2(4) . . . . ?
C47 Fe3 C39 C40 174.4(8) . . . . ?
C41 Fe3 C39 C43 -80.7(4) . . . . ?
C45 Fe3 C39 C43 166.7(5) . . . . ?
C46 Fe3 C39 C43 -166.2(9) . . . . ?
C40 Fe3 C39 C43 -118.4(6) . . . . ?
C48 Fe3 C39 C43 86.0(5) . . . . ?
C44 Fe3 C39 C43 126.1(5) . . . . ?
C42 Fe3 C39 C43 -37.3(4) . . . . ?
C47 Fe3 C39 C43 56.0(10) . . . . ?
C41 Fe3 C39 C37 158.2(6) . . . . ?
C45 Fe3 C39 C37 45.6(6) . . . . ?
C46 Fe3 C39 C37 72.7(11) . . . . ?
C40 Fe3 C39 C37 120.4(7) . . . . ?
C43 Fe3 C39 C37 -121.1(7) . . . . ?
C48 Fe3 C39 C37 -35.2(6) . . . . ?
C44 Fe3 C39 C37 5.0(6) . . . . ?
C42 Fe3 C39 C37 -158.4(6) . . . . ?
C47 Fe3 C39 C37 -65.1(10) . . . . ?
C43 C39 C40 C41 0.0(7) . . . . ?
C37 C39 C40 C41 -170.0(6) . . . . ?
Fe3 C39 C40 C41 -59.5(5) . . . . ?
C43 C39 C40 Fe3 59.5(4) . . . . ?
C37 C39 C40 Fe3 -110.5(6) . . . . ?
C39 Fe3 C40 C41 118.7(6) . . . . ?
C45 Fe3 C40 C41 -118.3(5) . . . . ?
C46 Fe3 C40 C41 -79.0(6) . . . . ?
C43 Fe3 C40 C41 80.3(5) . . . . ?
C48 Fe3 C40 C41 174.2(7) . . . . ?
C44 Fe3 C40 C41 -159.3(5) . . . . ?
C42 Fe3 C40 C41 37.3(4) . . . . ?
C47 Fe3 C40 C41 -54.5(12) . . . . ?
C41 Fe3 C40 C39 -118.7(6) . . . . ?
C45 Fe3 C40 C39 123.0(5) . . . . ?
C46 Fe3 C40 C39 162.3(5) . . . . ?
C43 Fe3 C40 C39 -38.4(4) . . . . ?
C48 Fe3 C40 C39 55.5(9) . . . . ?
C44 Fe3 C40 C39 82.0(5) . . . . ?
C42 Fe3 C40 C39 -81.4(4) . . . . ?
C47 Fe3 C40 C39 -173.2(9) . . . . ?
C39 C40 C41 C42 -0.8(8) . . . . ?
Fe3 C40 C41 C42 -60.1(5) . . . . ?
C39 C40 C41 Fe3 59.3(4) . . . . ?
C39 Fe3 C41 C42 81.0(5) . . . . ?
C45 Fe3 C41 C42 -162.1(5) . . . . ?
C46 Fe3 C41 C42 -120.1(5) . . . . ?
C40 Fe3 C41 C42 119.3(6) . . . . ?
C43 Fe3 C41 C42 36.3(4) . . . . ?
C48 Fe3 C41 C42 -51.4(14) . . . . ?
C44 Fe3 C41 C42 164.8(7) . . . . ?
C47 Fe3 C41 C42 -79.6(6) . . . . ?
C39 Fe3 C41 C40 -38.4(4) . . . . ?
C45 Fe3 C41 C40 78.5(5) . . . . ?
C46 Fe3 C41 C40 120.6(5) . . . . ?
C43 Fe3 C41 C40 -83.0(5) . . . . ?
C48 Fe3 C41 C40 -170.8(11) . . . . ?
C44 Fe3 C41 C40 45.5(9) . . . . ?
C42 Fe3 C41 C40 -119.3(6) . . . . ?
C47 Fe3 C41 C40 161.1(5) . . . . ?
C40 C41 C42 C43 1.4(8) . . . . ?
Fe3 C41 C42 C43 -58.2(5) . . . . ?
C40 C41 C42 Fe3 59.6(5) . . . . ?
C39 Fe3 C42 C43 38.6(4) . . . . ?
C41 Fe3 C42 C43 120.9(6) . . . . ?
C45 Fe3 C42 C43 161.8(7) . . . . ?
C46 Fe3 C42 C43 -159.9(4) . . . . ?
C40 Fe3 C42 C43 83.2(5) . . . . ?
C48 Fe3 C42 C43 -74.7(6) . . . . ?
C44 Fe3 C42 C43 -35.6(13) . . . . ?
C47 Fe3 C42 C43 -116.7(5) . . . . ?
C39 Fe3 C42 C41 -82.3(5) . . . . ?
C45 Fe3 C42 C41 40.9(10) . . . . ?
C46 Fe3 C42 C41 79.2(5) . . . . ?
C40 Fe3 C42 C41 -37.7(4) . . . . ?
C43 Fe3 C42 C41 -120.9(6) . . . . ?
C48 Fe3 C42 C41 164.4(5) . . . . ?
C44 Fe3 C42 C41 -156.6(11) . . . . ?
C47 Fe3 C42 C41 122.3(5) . . . . ?
C41 C42 C43 C39 -1.4(8) . . . . ?
Fe3 C42 C43 C39 -59.5(5) . . . . ?
C41 C42 C43 Fe3 58.1(5) . . . . ?
C40 C39 C43 C42 0.9(7) . . . . ?
C37 C39 C43 C42 170.8(6) . . . . ?
Fe3 C39 C43 C42 60.4(5) . . . . ?
C40 C39 C43 Fe3 -59.5(4) . . . . ?
C37 C39 C43 Fe3 110.4(6) . . . . ?
C39 Fe3 C43 C42 -118.7(6) . . . . ?
C41 Fe3 C43 C42 -36.6(4) . . . . ?
C45 Fe3 C43 C42 -156.3(9) . . . . ?
C46 Fe3 C43 C42 49.0(10) . . . . ?
C40 Fe3 C43 C42 -80.4(5) . . . . ?
C48 Fe3 C43 C42 126.8(5) . . . . ?
C44 Fe3 C43 C42 168.2(5) . . . . ?
C47 Fe3 C43 C42 83.9(6) . . . . ?
C41 Fe3 C43 C39 82.1(4) . . . . ?
C45 Fe3 C43 C39 -37.6(11) . . . . ?
C46 Fe3 C43 C39 167.7(8) . . . . ?
C40 Fe3 C43 C39 38.3(4) . . . . ?
C48 Fe3 C43 C39 -114.5(5) . . . . ?
C44 Fe3 C43 C39 -73.1(5) . . . . ?
C42 Fe3 C43 C39 118.7(6) . . . . ?
C47 Fe3 C43 C39 -157.3(5) . . . . ?
C39 Fe3 C44 C48 -119.5(5) . . . . ?
C41 Fe3 C44 C48 165.5(7) . . . . ?
C45 Fe3 C44 C48 118.3(8) . . . . ?
C46 Fe3 C44 C48 80.6(6) . . . . ?
C40 Fe3 C44 C48 -162.4(5) . . . . ?
C43 Fe3 C44 C48 -78.2(6) . . . . ?
C42 Fe3 C44 C48 -50.8(14) . . . . ?
C47 Fe3 C44 C48 37.1(5) . . . . ?
C39 Fe3 C44 C45 122.2(5) . . . . ?
C41 Fe3 C44 C45 47.2(10) . . . . ?
C46 Fe3 C44 C45 -37.7(5) . . . . ?
C40 Fe3 C44 C45 79.3(5) . . . . ?
C43 Fe3 C44 C45 163.4(5) . . . . ?
C48 Fe3 C44 C45 -118.3(8) . . . . ?
C42 Fe3 C44 C45 -169.1(10) . . . . ?
C47 Fe3 C44 C45 -81.2(5) . . . . ?
C48 C44 C45 C46 0.1(9) . . . . ?
Fe3 C44 C45 C46 60.4(6) . . . . ?
C48 C44 C45 Fe3 -60.3(6) . . . . ?
C39 Fe3 C45 C46 165.9(5) . . . . ?
C41 Fe3 C45 C46 83.2(6) . . . . ?
C40 Fe3 C45 C46 124.6(5) . . . . ?
C43 Fe3 C45 C46 -165.3(9) . . . . ?
C48 Fe3 C45 C46 -81.0(6) . . . . ?
C44 Fe3 C45 C46 -118.3(7) . . . . ?
C42 Fe3 C45 C46 54.0(10) . . . . ?
C47 Fe3 C45 C46 -37.3(5) . . . . ?
C39 Fe3 C45 C44 -75.7(6) . . . . ?
C41 Fe3 C45 C44 -158.4(5) . . . . ?
C46 Fe3 C45 C44 118.3(7) . . . . ?
C40 Fe3 C45 C44 -117.0(5) . . . . ?
C43 Fe3 C45 C44 -46.9(12) . . . . ?
C48 Fe3 C45 C44 37.4(5) . . . . ?
C42 Fe3 C45 C44 172.4(7) . . . . ?
C47 Fe3 C45 C44 81.0(6) . . . . ?
C44 C45 C46 C47 0.2(9) . . . . ?
Fe3 C45 C46 C47 60.7(6) . . . . ?
C44 C45 C46 Fe3 -60.5(5) . . . . ?
C39 Fe3 C46 C45 -36.6(12) . . . . ?
C41 Fe3 C46 C45 -114.9(6) . . . . ?
C40 Fe3 C46 C45 -72.5(6) . . . . ?
C43 Fe3 C46 C45 167.8(7) . . . . ?
C48 Fe3 C46 C45 80.9(6) . . . . ?
C44 Fe3 C46 C45 38.0(5) . . . . ?
C42 Fe3 C46 C45 -156.8(5) . . . . ?
C47 Fe3 C46 C45 119.3(8) . . . . ?
C39 Fe3 C46 C47 -155.9(9) . . . . ?
C41 Fe3 C46 C47 125.8(6) . . . . ?
C45 Fe3 C46 C47 -119.3(8) . . . . ?
C40 Fe3 C46 C47 168.1(5) . . . . ?
C43 Fe3 C46 C47 48.5(11) . . . . ?
C48 Fe3 C46 C47 -38.5(6) . . . . ?
C44 Fe3 C46 C47 -81.3(6) . . . . ?
C42 Fe3 C46 C47 83.8(7) . . . . ?
C45 C46 C47 C48 -0.4(9) . . . . ?
Fe3 C46 C47 C48 59.7(6) . . . . ?
C45 C46 C47 Fe3 -60.1(6) . . . . ?
C39 Fe3 C47 C46 159.0(8) . . . . ?
C41 Fe3 C47 C46 -74.0(7) . . . . ?
C45 Fe3 C47 C46 37.2(6) . . . . ?
C40 Fe3 C47 C46 -32.5(13) . . . . ?
C43 Fe3 C47 C46 -160.1(5) . . . . ?
C48 Fe3 C47 C46 117.4(8) . . . . ?
C44 Fe3 C47 C46 80.9(6) . . . . ?
C42 Fe3 C47 C46 -116.9(6) . . . . ?
C39 Fe3 C47 C48 41.7(11) . . . . ?
C41 Fe3 C47 C48 168.7(5) . . . . ?
C45 Fe3 C47 C48 -80.1(6) . . . . ?
C46 Fe3 C47 C48 -117.4(8) . . . . ?
C40 Fe3 C47 C48 -149.9(10) . . . . ?
C43 Fe3 C47 C48 82.6(6) . . . . ?
C44 Fe3 C47 C48 -36.5(5) . . . . ?
C42 Fe3 C47 C48 125.7(5) . . . . ?
C45 C44 C48 C47 -0.4(9) . . . . ?
Fe3 C44 C48 C47 -60.3(6) . . . . ?
C45 C44 C48 Fe3 59.9(5) . . . . ?
C46 C47 C48 C44 0.5(9) . . . . ?
Fe3 C47 C48 C44 60.1(6) . . . . ?
C46 C47 C48 Fe3 -59.7(6) . . . . ?
C39 Fe3 C48 C44 77.5(6) . . . . ?
C41 Fe3 C48 C44 -156.1(11) . . . . ?
C45 Fe3 C48 C44 -38.2(5) . . . . ?
C46 Fe3 C48 C44 -81.7(6) . . . . ?
C40 Fe3 C48 C44 38.0(10) . . . . ?
C43 Fe3 C48 C44 122.2(5) . . . . ?
C42 Fe3 C48 C44 163.5(5) . . . . ?
C47 Fe3 C48 C44 -120.1(8) . . . . ?
C39 Fe3 C48 C47 -162.4(5) . . . . ?
C41 Fe3 C48 C47 -36.0(15) . . . . ?
C45 Fe3 C48 C47 81.9(6) . . . . ?
C46 Fe3 C48 C47 38.4(5) . . . . ?
C40 Fe3 C48 C47 158.1(7) . . . . ?
C43 Fe3 C48 C47 -117.7(5) . . . . ?
C44 Fe3 C48 C47 120.1(8) . . . . ?
C42 Fe3 C48 C47 -76.4(6) . . . . ?
C35 C38 C49 C53 49.4(11) . . . . ?
C37 C38 C49 C53 -112.5(8) . . . . ?
Co2 C38 C49 C53 148.7(6) . . . . ?
C35 C38 C49 C50 -142.2(8) . . . . ?
C37 C38 C49 C50 55.9(10) . . . . ?
Co2 C38 C49 C50 -42.9(10) . . . . ?
C35 C38 C49 Fe4 -46.5(11) . . . . ?
C37 C38 C49 Fe4 151.6(6) . . . . ?
Co2 C38 C49 Fe4 52.8(10) . . . . ?
C51 Fe4 C49 C53 80.4(5) . . . . ?
C52 Fe4 C49 C53 36.8(5) . . . . ?
C57 Fe4 C49 C53 -38.5(13) . . . . ?
C56 Fe4 C49 C53 156.4(12) . . . . ?
C50 Fe4 C49 C53 118.4(6) . . . . ?
C54 Fe4 C49 C53 -121.1(5) . . . . ?
C58 Fe4 C49 C53 -78.5(6) . . . . ?
C55 Fe4 C49 C53 -165.0(5) . . . . ?
C51 Fe4 C49 C50 -38.0(5) . . . . ?
C52 Fe4 C49 C50 -81.6(5) . . . . ?
C57 Fe4 C49 C50 -156.9(12) . . . . ?
C56 Fe4 C49 C50 38.0(14) . . . . ?
C54 Fe4 C49 C50 120.4(5) . . . . ?
C58 Fe4 C49 C50 163.1(6) . . . . ?
C55 Fe4 C49 C50 76.6(6) . . . . ?
C53 Fe4 C49 C50 -118.4(6) . . . . ?
C51 Fe4 C49 C38 -159.2(8) . . . . ?
C52 Fe4 C49 C38 157.2(8) . . . . ?
C57 Fe4 C49 C38 81.9(14) . . . . ?
C56 Fe4 C49 C38 -83.2(14) . . . . ?
C50 Fe4 C49 C38 -121.2(9) . . . . ?
C54 Fe4 C49 C38 -0.8(8) . . . . ?
C58 Fe4 C49 C38 41.9(9) . . . . ?
C55 Fe4 C49 C38 -44.6(9) . . . . ?
C53 Fe4 C49 C38 120.4(9) . . . . ?
C53 C49 C50 C51 0.1(8) . . . . ?
C38 C49 C50 C51 -170.1(7) . . . . ?
Fe4 C49 C50 C51 58.9(5) . . . . ?
C53 C49 C50 Fe4 -58.8(5) . . . . ?
C38 C49 C50 Fe4 131.0(7) . . . . ?
C52 Fe4 C50 C51 -37.8(5) . . . . ?
C57 Fe4 C50 C51 41.8(14) . . . . ?
C56 Fe4 C50 C51 76.3(8) . . . . ?
C54 Fe4 C50 C51 158.7(6) . . . . ?
C58 Fe4 C50 C51 -169.3(12) . . . . ?
C55 Fe4 C50 C51 117.9(6) . . . . ?
C53 Fe4 C50 C51 -81.0(5) . . . . ?
C49 Fe4 C50 C51 -119.0(7) . . . . ?
C51 Fe4 C50 C49 119.0(7) . . . . ?
C52 Fe4 C50 C49 81.2(5) . . . . ?
C57 Fe4 C50 C49 160.7(12) . . . . ?
C56 Fe4 C50 C49 -164.7(7) . . . . ?
C54 Fe4 C50 C49 -82.3(6) . . . . ?
C58 Fe4 C50 C49 -50.3(14) . . . . ?
C55 Fe4 C50 C49 -123.1(5) . . . . ?
C53 Fe4 C50 C49 38.0(4) . . . . ?
C49 C50 C51 C52 -0.1(9) . . . . ?
Fe4 C50 C51 C52 60.3(6) . . . . ?
C49 C50 C51 Fe4 -60.4(5) . . . . ?
C57 Fe4 C51 C52 79.4(7) . . . . ?
C56 Fe4 C51 C52 120.9(7) . . . . ?
C50 Fe4 C51 C52 -118.6(7) . . . . ?
C54 Fe4 C51 C52 -177.4(9) . . . . ?
C58 Fe4 C51 C52 53.4(11) . . . . ?
C55 Fe4 C51 C52 160.4(6) . . . . ?
C53 Fe4 C51 C52 -37.0(5) . . . . ?
C49 Fe4 C51 C52 -80.7(5) . . . . ?
C52 Fe4 C51 C50 118.6(7) . . . . ?
C57 Fe4 C51 C50 -162.0(7) . . . . ?
C56 Fe4 C51 C50 -120.5(8) . . . . ?
C54 Fe4 C51 C50 -58.8(12) . . . . ?
C58 Fe4 C51 C50 171.9(8) . . . . ?
C55 Fe4 C51 C50 -81.0(7) . . . . ?
C53 Fe4 C51 C50 81.6(5) . . . . ?
C49 Fe4 C51 C50 37.9(5) . . . . ?
C50 C51 C52 C53 0.0(10) . . . . ?
Fe4 C51 C52 C53 60.4(6) . . . . ?
C50 C51 C52 Fe4 -60.4(6) . . . . ?
C51 Fe4 C52 C53 -119.9(7) . . . . ?
C57 Fe4 C52 C53 122.8(7) . . . . ?
C56 Fe4 C52 C53 164.6(7) . . . . ?
C50 Fe4 C52 C53 -81.5(5) . . . . ?
C54 Fe4 C52 C53 57.5(12) . . . . ?
C58 Fe4 C52 C53 82.8(6) . . . . ?
C55 Fe4 C52 C53 -166.5(10) . . . . ?
C49 Fe4 C52 C53 -37.3(5) . . . . ?
C57 Fe4 C52 C51 -117.3(6) . . . . ?
C56 Fe4 C52 C51 -75.6(7) . . . . ?
C50 Fe4 C52 C51 38.4(5) . . . . ?
C54 Fe4 C52 C51 177.4(9) . . . . ?
C58 Fe4 C52 C51 -157.3(5) . . . . ?
C55 Fe4 C52 C51 -46.6(12) . . . . ?
C53 Fe4 C52 C51 119.9(7) . . . . ?
C49 Fe4 C52 C51 82.6(5) . . . . ?
C51 C52 C53 C49 0.1(9) . . . . ?
Fe4 C52 C53 C49 59.4(5) . . . . ?
C51 C52 C53 Fe4 -59.3(6) . . . . ?
C50 C49 C53 C52 -0.1(8) . . . . ?
C38 C49 C53 C52 170.2(7) . . . . ?
Fe4 C49 C53 C52 -58.4(6) . . . . ?
C50 C49 C53 Fe4 58.2(5) . . . . ?
C38 C49 C53 Fe4 -131.4(7) . . . . ?
C51 Fe4 C53 C52 37.3(5) . . . . ?
C57 Fe4 C53 C52 -74.4(7) . . . . ?
C56 Fe4 C53 C52 -37.1(13) . . . . ?
C50 Fe4 C53 C52 81.8(6) . . . . ?
C54 Fe4 C53 C52 -158.4(6) . . . . ?
C58 Fe4 C53 C52 -117.2(6) . . . . ?
C55 Fe4 C53 C52 162.9(12) . . . . ?
C49 Fe4 C53 C52 120.1(7) . . . . ?
C51 Fe4 C53 C49 -82.8(5) . . . . ?
C52 Fe4 C53 C49 -120.1(7) . . . . ?
C57 Fe4 C53 C49 165.5(5) . . . . ?
C56 Fe4 C53 C49 -157.2(11) . . . . ?
C50 Fe4 C53 C49 -38.3(4) . . . . ?
C54 Fe4 C53 C49 81.5(6) . . . . ?
C58 Fe4 C53 C49 122.7(5) . . . . ?
C55 Fe4 C53 C49 42.8(14) . . . . ?
C51 Fe4 C54 C58 -150.5(9) . . . . ?
C52 Fe4 C54 C58 34.4(13) . . . . ?
C57 Fe4 C54 C58 -37.7(7) . . . . ?
C56 Fe4 C54 C58 -82.5(8) . . . . ?
C50 Fe4 C54 C58 165.3(5) . . . . ?
C55 Fe4 C54 C58 -120.6(9) . . . . ?
C53 Fe4 C54 C58 76.9(7) . . . . ?
C49 Fe4 C54 C58 120.8(6) . . . . ?
C51 Fe4 C54 C55 -29.9(14) . . . . ?
C52 Fe4 C54 C55 155.0(10) . . . . ?
C57 Fe4 C54 C55 82.9(8) . . . . ?
C56 Fe4 C54 C55 38.1(8) . . . . ?
C50 Fe4 C54 C55 -74.1(8) . . . . ?
C58 Fe4 C54 C55 120.6(9) . . . . ?
C53 Fe4 C54 C55 -162.4(6) . . . . ?
C49 Fe4 C54 C55 -118.5(7) . . . . ?
C58 C54 C55 C56 -0.5(11) . . . . ?
Fe4 C54 C55 C56 -59.9(7) . . . . ?
C58 C54 C55 Fe4 59.4(6) . . . . ?
C51 Fe4 C55 C56 -74.0(8) . . . . ?
C52 Fe4 C55 C56 -40.4(14) . . . . ?
C57 Fe4 C55 C56 38.0(7) . . . . ?
C50 Fe4 C55 C56 -117.0(8) . . . . ?
C54 Fe4 C55 C56 117.5(10) . . . . ?
C58 Fe4 C55 C56 81.3(8) . . . . ?
C53 Fe4 C55 C56 168.3(11) . . . . ?
C49 Fe4 C55 C56 -159.1(7) . . . . ?
C51 Fe4 C55 C54 168.5(6) . . . . ?
C52 Fe4 C55 C54 -157.9(9) . . . . ?
C57 Fe4 C55 C54 -79.5(7) . . . . ?
C56 Fe4 C55 C54 -117.5(10) . . . . ?
C50 Fe4 C55 C54 125.4(6) . . . . ?
C58 Fe4 C55 C54 -36.2(6) . . . . ?
C53 Fe4 C55 C54 50.8(15) . . . . ?
C49 Fe4 C55 C54 83.4(7) . . . . ?
C54 C55 C56 C57 0.7(12) . . . . ?
Fe4 C55 C56 C57 -59.4(8) . . . . ?
C54 C55 C56 Fe4 60.1(6) . . . . ?
C51 Fe4 C56 C55 122.3(7) . . . . ?
C52 Fe4 C56 C55 162.7(6) . . . . ?
C57 Fe4 C56 C55 -119.4(11) . . . . ?
C50 Fe4 C56 C55 81.0(8) . . . . ?
C54 Fe4 C56 C55 -38.6(7) . . . . ?
C58 Fe4 C56 C55 -81.5(7) . . . . ?
C53 Fe4 C56 C55 -170.4(9) . . . . ?
C49 Fe4 C56 C55 53.0(14) . . . . ?
C51 Fe4 C56 C57 -118.3(8) . . . . ?
C52 Fe4 C56 C57 -77.9(9) . . . . ?
C50 Fe4 C56 C57 -159.6(7) . . . . ?
C54 Fe4 C56 C57 80.8(8) . . . . ?
C58 Fe4 C56 C57 37.9(7) . . . . ?
C55 Fe4 C56 C57 119.4(11) . . . . ?
C53 Fe4 C56 C57 -51.0(14) . . . . ?
C49 Fe4 C56 C57 172.4(9) . . . . ?
C55 C56 C57 C58 -0.7(12) . . . . ?
Fe4 C56 C57 C58 -61.0(7) . . . . ?
C55 C56 C57 Fe4 60.3(8) . . . . ?
C51 Fe4 C57 C58 -164.0(7) . . . . ?
C52 Fe4 C57 C58 -122.5(7) . . . . ?
C56 Fe4 C57 C58 117.9(12) . . . . ?
C50 Fe4 C57 C58 165.9(9) . . . . ?
C54 Fe4 C57 C58 37.3(7) . . . . ?
C55 Fe4 C57 C58 81.0(8) . . . . ?
C53 Fe4 C57 C58 -82.5(8) . . . . ?
C49 Fe4 C57 C58 -53.8(16) . . . . ?
C51 Fe4 C57 C56 78.1(9) . . . . ?
C52 Fe4 C57 C56 119.5(9) . . . . ?
C50 Fe4 C57 C56 47.9(16) . . . . ?
C54 Fe4 C57 C56 -80.7(9) . . . . ?
C58 Fe4 C57 C56 -117.9(12) . . . . ?
C55 Fe4 C57 C56 -36.9(8) . . . . ?
C53 Fe4 C57 C56 159.5(8) . . . . ?
C49 Fe4 C57 C56 -171.7(10) . . . . ?
C55 C54 C58 C57 0.1(10) . . . . ?
Fe4 C54 C58 C57 59.4(7) . . . . ?
C55 C54 C58 Fe4 -59.3(6) . . . . ?
C56 C57 C58 C54 0.3(11) . . . . ?
Fe4 C57 C58 C54 -59.9(6) . . . . ?
C56 C57 C58 Fe4 60.3(7) . . . . ?
C51 Fe4 C58 C54 155.4(9) . . . . ?
C52 Fe4 C58 C54 -166.4(5) . . . . ?
C57 Fe4 C58 C54 118.9(10) . . . . ?
C56 Fe4 C58 C54 80.1(8) . . . . ?
C50 Fe4 C58 C54 -42.3(15) . . . . ?
C55 Fe4 C58 C54 36.9(6) . . . . ?
C53 Fe4 C58 C54 -123.7(6) . . . . ?
C49 Fe4 C58 C54 -81.0(7) . . . . ?
C51 Fe4 C58 C57 36.5(14) . . . . ?
C52 Fe4 C58 C57 74.7(9) . . . . ?
C56 Fe4 C58 C57 -38.8(9) . . . . ?
C50 Fe4 C58 C57 -161.1(12) . . . . ?
C54 Fe4 C58 C57 -118.9(10) . . . . ?
C55 Fe4 C58 C57 -81.9(9) . . . . ?
C53 Fe4 C58 C57 117.5(8) . . . . ?
C49 Fe4 C58 C57 160.2(8) . . . . ?
